data_7059331
loop_
_publ_author_name
'Xu, Weitao'
'Deng, Xinyu'
'Xiao, Xin'
'Bian, Bing'
'Chen, Qing'
'Dalgarno, Scott J.'
'Tao, Zhu'
'Redshaw, Carl'

_publ_section_title
;
 Supramolecular assemblies controlled by cucurbit[n]uril size (n = 6, 7, 8
 and 10)
;
_journal_issue 11
_journal_name_full 'New Journal of Chemistry'
_journal_page_first 4311
_journal_page_last 4318
_journal_paper_doi 10.1039/D0NJ00087F
_journal_volume 44
_journal_year 2020
_chemical_formula_moiety '2(C24 H24 N16 O8), C12 H12 N, Cd3 Cl11'
_chemical_formula_sum 'C60 H79 Cd3 Cl11 N34 O20'
_chemical_formula_weight 2323.72
_space_group_crystal_system monoclinic
_space_group_IT_number 14
_space_group_name_Hall '-P 2ybc'
_space_group_name_H-M_alt 'P 1 21/c 1'
_atom_sites_solution_hydrogens geom
_audit_creation_date 2020-02-11
_audit_creation_method
;
Olex2 1.2
(compiled 2018.05.29 svn.r3510 for OlexSys, GUI svn.r5506)
;
_audit_update_record
;
2020-02-11 deposited with the CCDC.	2020-02-20 downloaded from the CCDC.
;
_cell_angle_alpha 90
_cell_angle_beta 100.9000(10)
_cell_angle_gamma 90
_cell_formula_units_Z 4
_cell_length_a 20.6911(4)
_cell_length_b 32.6874(6)
_cell_length_c 20.6631(4)
_cell_measurement_reflns_used 9733
_cell_measurement_temperature 100(2)
_cell_measurement_theta_max 72.34
_cell_measurement_theta_min 3.47
_cell_volume 13723.1(5)
_computing_cell_refinement 'SAINT (Bruker, 1998)'
_computing_data_collection 'Apex III'
_computing_data_reduction 'SAINT V8.38A (?, 2016)'
_computing_molecular_graphics 'Olex2 (Dolomanov et al., 2009)'
_computing_publication_material 'Olex2 (Dolomanov et al., 2009)'
_computing_structure_refinement 'ShelXL (Sheldrick, 2015)'
_computing_structure_solution 'ShelXT (Sheldrick, 2015)'
_diffrn_ambient_temperature 100(2)
_diffrn_measured_fraction_theta_full 0.998
_diffrn_measured_fraction_theta_max 0.997
_diffrn_measurement_device_type 'Bruker D8 Venture'
_diffrn_measurement_method '\f and \w scans'
_diffrn_radiation_type CuK\a
_diffrn_radiation_wavelength 1.54178
_diffrn_reflns_av_R_equivalents 0.0470
_diffrn_reflns_av_unetI/netI 0.0312
_diffrn_reflns_Laue_measured_fraction_full 0.997
_diffrn_reflns_Laue_measured_fraction_max 0.996
_diffrn_reflns_limit_h_max 25
_diffrn_reflns_limit_h_min -25
_diffrn_reflns_limit_k_max 34
_diffrn_reflns_limit_k_min -39
_diffrn_reflns_limit_l_max 25
_diffrn_reflns_limit_l_min -25
_diffrn_reflns_number 228968
_diffrn_reflns_point_group_measured_fraction_full 0.997
_diffrn_reflns_point_group_measured_fraction_max 0.996
_diffrn_reflns_theta_full 67.679
_diffrn_reflns_theta_max 72.122
_diffrn_reflns_theta_min 2.560
_diffrn_standards_number 0
_exptl_absorpt_coefficient_mu 6.137
_exptl_absorpt_correction_type multi-scan
_exptl_absorpt_process_details Bruker-SADABS
_exptl_crystal_colour yellow
_exptl_crystal_colour_primary yellow
_exptl_crystal_density_diffrn 1.125
_exptl_crystal_density_method 'not measured'
_exptl_crystal_description block
_exptl_crystal_F_000 4672
_exptl_crystal_size_max 0.35
_exptl_crystal_size_mid 0.26
_exptl_crystal_size_min 0.22
_refine_diff_density_max 3.143
_refine_diff_density_min -1.667
_refine_diff_density_rms 0.105
_refine_ls_extinction_method none
_refine_ls_goodness_of_fit_ref 1.071
_refine_ls_hydrogen_treatment constr
_refine_ls_matrix_type full
_refine_ls_number_parameters 1114
_refine_ls_number_reflns 26957
_refine_ls_number_restraints 192
_refine_ls_restrained_S_all 1.070
_refine_ls_R_factor_all 0.0594
_refine_ls_R_factor_gt 0.0562
_refine_ls_shift/su_max 0.003
_refine_ls_shift/su_mean 0.000
_refine_ls_structure_factor_coef Fsqd
_refine_ls_weighting_details 'calc w=1/[\s^2^(Fo^2^)+(0.0426P)^2^+0.0000P] where P=(Fo^2^+2Fc^2^)/3'
_refine_ls_weighting_scheme calc
_refine_ls_wR_factor_gt 0.1762
_refine_ls_wR_factor_ref 0.1800
_reflns_Friedel_coverage 0.000
_reflns_number_gt 24210
_reflns_number_total 26957
_reflns_threshold_expression >2sigma(I)
_cod_data_source_file d0nj00087f2.cif
_cod_data_source_block Q8GCd
_cod_depositor_comments
;Adding full bibliography for 7059329--7059331.cif.

 Adding full bibliography for 7059329--7059331.cif.
;
_cod_database_code 7059331
_shelx_shelxl_version_number 2018/3
_shelx_space_group_comment
;
The symmetry employed for this shelxl refinement is uniquely defined
by the following loop, which should always be used as a source of
symmetry information in preference to the above space-group names.
They are only intended as comments.
;
_shelx_estimated_absorpt_t_max 0.345
_shelx_estimated_absorpt_t_min 0.223
_olex2_refinement_description
;
1. Fixed Uiso
 At 1.2 times of:
  All C(H) groups, All C(H,H) groups
2. Restrained distances
 C52-C51 = C51-C50 = C50-C49 = C54-C49 = C53-C52 = C54-C53
 1.39 with sigma of 0.02
 N33-C60 = N33-C56 = C57-C56 = C59-C58 = C58-C57 = C60-C59
 1.39 with sigma of 0.02
 C55-C49 = N33-C55
 1.45 with sigma of 0.02
 C50-C55 \\sim C55-C54
 with sigma of 0.001
3. Restrained planarity
 C56, C57, C58, C59, C60, N33
 with sigma of 0.1
 C49, C50, C51, C52, C53, C54
 with sigma of 0.1
4. Uiso/Uaniso restraints and constraints
Uanis(C51) \\sim Ueq, Uanis(C52) \\sim Ueq, Uanis(C53) \\sim Ueq, Uanis(C54)
\\sim Ueq, Uanis(C49) \\sim Ueq, Uanis(C50) \\sim Ueq, Uanis(C55) \\sim Ueq,
Uanis(N33) \\sim Ueq, Uanis(C56) \\sim Ueq, Uanis(C60) \\sim Ueq, Uanis(C57)
\\sim Ueq, Uanis(C59) \\sim Ueq, Uanis(C58) \\sim Ueq: with sigma of 0.01 and
sigma for terminal atoms of 0.02
5. Rigid body (RIGU) restrains
 C49, C50, C54, C55, C51, C53, N33, C52, C56, C60, C57, C59, C58
 with sigma for 1-2 distances of 0.001 and sigma for 1-3 distances of 0.001
6. Others
 Fixed Sof: C49(0.5) C50(0.5) H50(0.5) C51(0.5) H51(0.5) C52(0.5) H52(0.5)
 C53(0.5) H53(0.5) C54(0.5) H54(0.5) C55(0.5) H55A(0.5) H55B(0.5) C56(0.5)
 H56(0.5) C57(0.5) H57(0.5) C58(0.5) H58(0.5) C59(0.5) H59(0.5) C60(0.5)
 H60(0.5) N33(0.5) C1A(0.5) C1B(0.5) H1BA(0.5) C1C(0.5) H1C(0.5) C1D(0.5)
 H1DA(0.5) H1DB(0.5) C1E(0.5) H1E(0.5) C1F(0.5) H1F(0.5) N1A(0.5) C1G(0.5)
 H1G(0.5) C1H(0.5) H1H(0.5) C1I(0.5) H1I(0.5) C1J(0.5) H1J(0.5) C1K(0.5)
 H1K(0.5) C1L(0.5) H1L(0.5)
 Fixed Uiso: C1A(0.2) C1B(0.2) C1C(0.2) C1D(0.2) C1E(0.2) C1F(0.2) N1A(0.2)
 C1G(0.2) C1H(0.2) C1I(0.2) C1J(0.2) C1K(0.2) C1L(0.2)
7.a Free rotating group:
 C1A(C1B,C1C,C1D,C1E,C1F,N1A,C1G,C1H,C1I,C1J,C1K,C1L)
7.b Ternary CH refined with riding coordinates:
 C2(H2), C7(H7), C8(H8), C13(H13), C14(H14), C19(H19), C20(H20), C24(H24),
 C27(H27), C28(H28), C33(H33), C34(H34), C39(H39), C40(H40), C45(H45), C46(H46)
7.c Secondary CH2 refined with riding coordinates:
 C1(H1A,H1B), C4(H4A,H4B), C5(H5A,H5B), C10(H10A,H10B), C11(H11A,H11B),
 C16(H16A,H16B), C17(H17A,H17B), C22(H22A,H22B), C25(H25A,H25B), C30(H30A,H30B),
  C31(H31A,H31B), C36(H36A,H36B), C37(H37A,H37B), C42(H42A,H42B), C43(H43A,
 H43B), C48(H48A,H48B), C55(H55A,H55B), C1D(H1DA,H1DB)
7.d Aromatic/amide H refined with riding coordinates:
 C50(H50), C51(H51), C52(H52), C53(H53), C54(H54), C56(H56), C57(H57),
 C58(H58), C59(H59), C60(H60), C1B(H1BA), C1C(H1C), C1E(H1E), C1F(H1F),
 C1G(H1G), C1H(H1H), C1I(H1I), C1J(H1J), C1K(H1K), C1L(H1L)
;
_olex2_submission_special_instructions 'No special instructions were received'

loop_
_space_group_symop_operation_xyz
'x, y, z'
'-x, y+1/2, -z+1/2'
'-x, -y, -z'
'x, -y-1/2, z-1/2'

loop_
_atom_site_label
_atom_site_type_symbol
_atom_site_fract_x
_atom_site_fract_y
_atom_site_fract_z
_atom_site_U_iso_or_equiv
_atom_site_adp_type
_atom_site_occupancy
_atom_site_site_symmetry_order
_atom_site_calc_flag
_atom_site_refinement_flags_posn
_atom_site_refinement_flags_adp
_atom_site_refinement_flags_occupancy
_atom_site_disorder_assembly
_atom_site_disorder_group
C0AA C 0.4810(3) 0.68598(15) 1.0110(3) 0.0722(14) Uani 1 1 d . . . . .
C1 C -0.0086(3) 0.29851(12) 0.4078(2) 0.0614(11) Uani 1 1 d . . . . .
H1A H -0.027972 0.272862 0.387205 0.074 Uiso 1 1 calc R . . . .
H1B H 0.038802 0.293525 0.424592 0.074 Uiso 1 1 calc R . . . .
C2 C -0.0734(3) 0.33401(13) 0.3056(2) 0.0622(11) Uani 1 1 d . . . . .
H2 H -0.085097 0.307475 0.282239 0.075 Uiso 1 1 calc R . . . .
C3 C 0.0361(3) 0.35204(12) 0.3445(2) 0.0569(10) Uani 1 1 d . . . . .
C4 C 0.0610(3) 0.39491(14) 0.2546(3) 0.0661(12) Uani 1 1 d . . . . .
H4A H 0.053559 0.385755 0.208142 0.079 Uiso 1 1 calc R . . . .
H4B H 0.106558 0.387305 0.275363 0.079 Uiso 1 1 calc R . . . .
C5 C -0.1072(2) 0.43337(13) 0.2160(2) 0.0568(9) Uani 1 1 d . . . . .
H5A H -0.107457 0.421746 0.171704 0.068 Uiso 1 1 calc R . . . .
H5B H -0.150858 0.445852 0.215580 0.068 Uiso 1 1 calc R . . . .
C6 C 0.1071(3) 0.46372(14) 0.2810(2) 0.0612(10) Uani 1 1 d . . . . .
C7 C 0.0052(2) 0.46001(12) 0.20843(19) 0.0529(9) Uani 1 1 d . . . . .
H7 H 0.000277 0.447436 0.163642 0.064 Uiso 1 1 calc R . . . .
C8 C 0.0319(2) 0.50461(12) 0.20955(19) 0.0520(9) Uani 1 1 d . . . . .
H8 H 0.040965 0.512840 0.165511 0.062 Uiso 1 1 calc R . . . .
C9 C -0.0733(2) 0.50522(12) 0.23493(18) 0.0506(8) Uani 1 1 d . . . . .
C10 C 0.1405(2) 0.53463(15) 0.2642(2) 0.0607(10) Uani 1 1 d . . . . .
H10A H 0.146042 0.542675 0.219398 0.073 Uiso 1 1 calc R . . . .
H10B H 0.183116 0.523688 0.287726 0.073 Uiso 1 1 calc R . . . .
C11 C -0.0273(2) 0.57206(12) 0.2127(2) 0.0544(9) Uani 1 1 d . . . . .
H11A H -0.014821 0.577333 0.169540 0.065 Uiso 1 1 calc R . . . .
H11B H -0.074025 0.580066 0.209235 0.065 Uiso 1 1 calc R . . . .
C12 C 0.1662(2) 0.58481(16) 0.3536(2) 0.0637(11) Uani 1 1 d . . . . .
C13 C 0.0829(2) 0.60286(13) 0.2649(2) 0.0536(9) Uani 1 1 d . . . . .
H13 H 0.093058 0.608380 0.220254 0.064 Uiso 1 1 calc R . . . .
C14 C 0.1005(2) 0.63969(14) 0.3119(2) 0.0575(10) Uani 1 1 d . . . . .
H14 H 0.117638 0.663257 0.289228 0.069 Uiso 1 1 calc R . . . .
C15 C -0.0133(2) 0.62541(12) 0.2978(2) 0.0532(9) Uani 1 1 d . . . . .
C16 C 0.1886(2) 0.65120(17) 0.4105(2) 0.0674(12) Uani 1 1 d . . . . .
H16A H 0.197521 0.676435 0.387133 0.081 Uiso 1 1 calc R . . . .
H16B H 0.231412 0.637854 0.427474 0.081 Uiso 1 1 calc R . . . .
C17 C 0.0245(3) 0.68738(12) 0.3609(2) 0.0612(11) Uani 1 1 d . . . . .
H17A H -0.023352 0.693121 0.350846 0.073 Uiso 1 1 calc R . . . .
H17B H 0.047087 0.709764 0.341795 0.073 Uiso 1 1 calc R . . . .
C18 C 0.1852(2) 0.65032(13) 0.5286(2) 0.0596(10) Uani 1 1 d . . . . .
C19 C 0.1126(3) 0.69582(12) 0.4635(2) 0.0588(10) Uani 1 1 d . . . . .
H19 H 0.129480 0.721112 0.445110 0.071 Uiso 1 1 calc R . . . .
C20 C 0.1073(3) 0.70162(12) 0.5373(2) 0.0587(10) Uani 1 1 d . . . . .
H20 H 0.118182 0.730200 0.552845 0.070 Uiso 1 1 calc R . . . .
C21 C 0.0043(3) 0.68576(11) 0.4755(2) 0.0563(10) Uani 1 1 d . . . . .
C22 C 0.1746(3) 0.66989(16) 0.6420(2) 0.0675(12) Uani 1 1 d . . . . .
H22A H 0.218448 0.656776 0.652985 0.081 Uiso 1 1 calc R . . . .
H22B H 0.178816 0.698010 0.660122 0.081 Uiso 1 1 calc R . . . .
C23 C 0.1438(2) 0.60921(13) 0.6996(2) 0.0574(10) Uani 1 1 d . . . . .
C24 C 0.0519(3) 0.63287(13) 0.7402(2) 0.0590(10) Uani 1 1 d . . . . .
H24 H 0.056813 0.643088 0.786509 0.071 Uiso 1 1 calc R . . . .
C25 C 0.7859(2) 0.42725(15) 1.0282(3) 0.0627(10) Uani 1 1 d . . . . .
H25A H 0.828906 0.421625 1.015657 0.075 Uiso 1 1 calc R . . . .
H25B H 0.788945 0.418736 1.074647 0.075 Uiso 1 1 calc R . . . .
C26 C 0.76675(19) 0.49407(14) 1.0771(2) 0.0574(10) Uani 1 1 d . . . . .
C27 C 0.7916(2) 0.49540(15) 0.9720(2) 0.0610(10) Uani 1 1 d . . . . .
H27 H 0.835745 0.487273 0.963071 0.073 Uiso 1 1 calc R . . . .
C28 C 0.7922(2) 0.53923(15) 0.9985(2) 0.0611(10) Uani 1 1 d . . . . .
H28 H 0.836750 0.552001 1.003025 0.073 Uiso 1 1 calc R . . . .
C29 C 0.7201(3) 0.53738(19) 0.8974(3) 0.0743(13) Uani 1 1 d . . . . .
C30 C 0.7877(2) 0.56532(15) 1.1129(3) 0.0632(11) Uani 1 1 d . . . . .
H30A H 0.832144 0.576563 1.112893 0.076 Uiso 1 1 calc R . . . .
H30B H 0.788338 0.552404 1.156365 0.076 Uiso 1 1 calc R . . . .
C31 C 0.7455(3) 0.60496(17) 0.9451(3) 0.0756(14) Uani 1 1 d . . . . .
H31A H 0.791951 0.613992 0.952518 0.091 Uiso 1 1 calc R . . . .
H31B H 0.724440 0.613179 0.899886 0.091 Uiso 1 1 calc R . . . .
C32 C 0.7042(2) 0.60777(17) 1.1515(3) 0.0670(12) Uani 1 1 d . . . . .
C33 C 0.7438(2) 0.63219(16) 1.0594(3) 0.0675(12) Uani 1 1 d . . . . .
H33 H 0.789813 0.642508 1.063078 0.081 Uiso 1 1 calc R . . . .
C34 C 0.6985(2) 0.66451(16) 1.0826(3) 0.0714(13) Uani 1 1 d . . . . .
H34 H 0.722783 0.690518 1.096015 0.086 Uiso 1 1 calc R . . . .
C35 C 0.6579(3) 0.64895(16) 0.9725(3) 0.0732(13) Uani 1 1 d . . . . .
C36 C 0.6440(2) 0.6665(2) 1.1837(3) 0.0804(15) Uani 1 1 d . . . . .
H36A H 0.661912 0.694625 1.190701 0.096 Uiso 1 1 calc R . . . .
H36B H 0.653750 0.652072 1.226548 0.096 Uiso 1 1 calc R . . . .
C37 C 0.5984(3) 0.70275(18) 1.0173(4) 0.0856(18) Uani 1 1 d . . . . .
H37A H 0.582371 0.707886 0.969726 0.103 Uiso 1 1 calc R . . . .
H37B H 0.619028 0.728246 1.037188 0.103 Uiso 1 1 calc R . . . .
C38 C 0.5308(2) 0.64711(19) 1.1915(3) 0.0748(14) Uani 1 1 d . . . . .
C39 C 0.5409(2) 0.69997(17) 1.1170(3) 0.0746(14) Uani 1 1 d . . . . .
H39 H 0.556350 0.728123 1.131220 0.089 Uiso 1 1 calc R . . . .
C40 C 0.4668(2) 0.69316(16) 1.1206(3) 0.0736(14) Uani 1 1 d . . . . .
H40 H 0.447409 0.718294 1.136850 0.088 Uiso 1 1 calc R . . . .
C42 C 0.4124(3) 0.6480(2) 1.1936(3) 0.0818(16) Uani 1 1 d . . . . .
H42A H 0.388879 0.672752 1.204070 0.098 Uiso 1 1 calc R . . . .
H42B H 0.428553 0.633328 1.235521 0.098 Uiso 1 1 calc R . . . .
C43 C 0.3674(2) 0.68590(15) 1.0278(3) 0.0708(13) Uani 1 1 d . . . . .
H43A H 0.359574 0.691465 0.979811 0.085 Uiso 1 1 calc R . . . .
H43B H 0.347801 0.708648 1.049136 0.085 Uiso 1 1 calc R . . . .
C44 C 0.3537(2) 0.5828(2) 1.1681(3) 0.0741(14) Uani 1 1 d . . . . .
C45 C 0.3143(2) 0.63834(17) 1.1015(3) 0.0676(12) Uani 1 1 d . . . . .
H45 H 0.292372 0.662176 1.118737 0.081 Uiso 1 1 calc R . . . .
C46 C 0.2671(2) 0.60246(17) 1.0837(3) 0.0662(12) Uani 1 1 d . . . . .
H46 H 0.222671 0.608846 1.093382 0.079 Uiso 1 1 calc R . . . .
C47 C 0.3019(2) 0.62453(15) 0.9885(3) 0.0622(11) Uani 1 1 d . . . . .
C48 C 0.2629(3) 0.53344(19) 1.1395(3) 0.0730(13) Uani 1 1 d . . . . .
H48A H 0.218087 0.541596 1.144774 0.088 Uiso 1 1 calc R . . . .
H48B H 0.285702 0.521699 1.181829 0.088 Uiso 1 1 calc R . . . .
C49 C 0.5656(9) 0.5324(6) 1.0885(10) 0.153(5) Uani 0.5 1 d D U P . .
C50 C 0.5933(10) 0.5398(6) 1.0330(7) 0.143(4) Uani 0.5 1 d D U P . .
H50 H 0.633698 0.525795 1.033667 0.171 Uiso 0.5 1 calc R . P . .
C51 C 0.5743(9) 0.5627(5) 0.9792(10) 0.132(4) Uani 0.5 1 d D U P . .
H51 H 0.596345 0.565514 0.943053 0.159 Uiso 0.5 1 calc R . P . .
C52 C 0.5172(9) 0.5812(6) 0.9863(10) 0.124(4) Uani 0.5 1 d D U P . .
H52 H 0.500940 0.600670 0.953045 0.149 Uiso 0.5 1 calc R . P . .
C53 C 0.4788(10) 0.5764(5) 1.0335(8) 0.123(4) Uani 0.5 1 d D U P . .
H53 H 0.435925 0.587726 1.028902 0.148 Uiso 0.5 1 calc R . P . .
C54 C 0.5075(9) 0.5538(6) 1.0884(10) 0.140(5) Uani 0.5 1 d D U P . .
H54 H 0.487381 0.552934 1.126056 0.168 Uiso 0.5 1 calc R . P . .
C55 C 0.5935(9) 0.5035(7) 1.1399(10) 0.159(4) Uani 0.5 1 d D U P . .
H55A H 0.594382 0.476084 1.119603 0.191 Uiso 0.5 1 calc R . P . .
H55B H 0.639686 0.511501 1.157143 0.191 Uiso 0.5 1 calc R . P . .
C56 C 0.5183(13) 0.4661(8) 1.1836(15) 0.189(6) Uani 0.5 1 d D U P . .
H56 H 0.518986 0.446740 1.149436 0.226 Uiso 0.5 1 calc R . P . .
C57 C 0.4761(15) 0.4641(9) 1.2284(14) 0.204(7) Uani 0.5 1 d D U P . .
H57 H 0.442311 0.444112 1.225660 0.245 Uiso 0.5 1 calc R . P . .
C58 C 0.4872(15) 0.4938(8) 1.2774(16) 0.197(7) Uani 0.5 1 d D U P . .
H58 H 0.459442 0.494777 1.309068 0.236 Uiso 0.5 1 calc R . P . .
C59 C 0.5383(15) 0.5221(10) 1.2812(17) 0.206(7) Uani 0.5 1 d D U P . .
H59 H 0.541938 0.540460 1.317421 0.247 Uiso 0.5 1 calc R . P . .
C60 C 0.5848(14) 0.5283(8) 1.2414(13) 0.179(6) Uani 0.5 1 d D U P . .
H60 H 0.621516 0.546169 1.245292 0.215 Uiso 0.5 1 calc R . P . .
Cd1 Cd 0.18022(2) 0.80272(2) 0.67836(2) 0.05629(9) Uani 1 1 d . . . . .
Cd2 Cd 0.04222(2) 0.84808(2) 0.54270(2) 0.04790(8) Uani 1 1 d . . . . .
Cd3 Cd -0.01408(2) 0.94306(2) 0.48635(2) 0.04247(8) Uani 1 1 d . . . . .
Cl1 Cl 0.28189(8) 0.76046(4) 0.66194(11) 0.0979(5) Uani 1 1 d . . . . .
Cl2 Cl 0.16194(6) 0.75690(3) 0.77023(6) 0.0663(3) Uani 1 1 d . . . . .
Cl3 Cl 0.23018(6) 0.86703(3) 0.72981(6) 0.0616(2) Uani 1 1 d . . . . .
Cl4 Cl 0.16045(6) 0.81612(4) 0.55216(6) 0.0642(2) Uani 1 1 d . . . . .
Cl5 Cl 0.05012(6) 0.81705(3) 0.65966(5) 0.0639(2) Uani 1 1 d . . . . .
Cl6 Cl -0.01540(6) 0.78555(3) 0.48383(6) 0.0656(3) Uani 1 1 d . . . . .
Cl7 Cl -0.07335(5) 0.88348(3) 0.54233(5) 0.0511(2) Uani 1 1 d . . . . .
Cl8 Cl 0.04178(5) 0.88367(3) 0.42700(4) 0.04969(19) Uani 1 1 d . . . . .
Cl9 Cl 0.08575(4) 0.92159(3) 0.58535(4) 0.04607(18) Uani 1 1 d . . . . .
Cl10 Cl -0.11226(5) 0.94603(3) 0.38927(5) 0.0523(2) Uani 1 1 d . . . . .
Cl11 Cl -0.05585(4) 1.00005(2) 0.55711(4) 0.04451(17) Uani 1 1 d . . . . .
N1 N -0.0156(2) 0.33052(11) 0.35773(18) 0.0614(9) Uani 1 1 d . . . . .
N2 N 0.0155(2) 0.37380(11) 0.28823(18) 0.0592(8) Uani 1 1 d . . . . .
N3 N 0.0545(2) 0.43907(11) 0.25624(18) 0.0577(8) Uani 1 1 d . . . . .
N4 N 0.09207(18) 0.50310(11) 0.25891(18) 0.0556(8) Uani 1 1 d . . . . .
N5 N -0.05775(19) 0.46474(10) 0.22885(17) 0.0549(8) Uani 1 1 d . . . . .
N6 N -0.02056(18) 0.52870(10) 0.22745(16) 0.0519(7) Uani 1 1 d . . . . .
N7 N 0.12380(18) 0.57075(11) 0.29880(17) 0.0555(8) Uani 1 1 d . . . . .
N8 N 0.14908(19) 0.62413(12) 0.36411(18) 0.0600(8) Uani 1 1 d . . . . .
N9 N 0.01300(18) 0.59692(10) 0.26238(17) 0.0533(7) Uani 1 1 d . . . . .
N10 N 0.03687(19) 0.64932(11) 0.33015(17) 0.0551(8) Uani 1 1 d . . . . .
N11 N 0.1583(2) 0.66229(12) 0.46556(18) 0.0614(9) Uani 1 1 d . . . . .
N12 N 0.1549(2) 0.67213(11) 0.57077(17) 0.0590(8) Uani 1 1 d . . . . .
N13 N 0.0467(2) 0.68714(10) 0.43222(17) 0.0554(8) Uani 1 1 d . . . . .
N14 N 0.0397(2) 0.69145(10) 0.53788(17) 0.0567(8) Uani 1 1 d . . . . .
N15 N 0.1291(2) 0.64733(12) 0.67341(18) 0.0603(9) Uani 1 1 d . . . . .
N16 N 0.09707(19) 0.59955(10) 0.73582(17) 0.0555(8) Uani 1 1 d . . . . .
N17 N 0.77290(18) 0.47079(12) 1.0229(2) 0.0599(8) Uani 1 1 d . . . . .
N18 N 0.77291(18) 0.53434(12) 1.0618(2) 0.0605(9) Uani 1 1 d . . . . .
N19 N 0.74216(19) 0.49735(13) 0.9111(2) 0.0657(9) Uani 1 1 d . . . . .
N20 N 0.7434(2) 0.56087(13) 0.9503(2) 0.0662(10) Uani 1 1 d . . . . .
N21 N 0.74026(18) 0.59866(12) 1.1040(2) 0.0625(9) Uani 1 1 d . . . . .
N22 N 0.67687(19) 0.64555(14) 1.1371(2) 0.0724(11) Uani 1 1 d . . . . .
N23 N 0.7126(2) 0.62523(14) 0.9916(2) 0.0729(11) Uani 1 1 d . . . . .
N24 N 0.6476(2) 0.67044(14) 1.0250(3) 0.0743(11) Uani 1 1 d . . . . .
N25 N 0.57265(19) 0.66882(14) 1.1616(2) 0.0719(11) Uani 1 1 d . . . . .
N26 N 0.46799(19) 0.66027(15) 1.1658(2) 0.0724(11) Uani 1 1 d . . . . .
N27 N 0.54241(19) 0.69243(14) 1.0481(3) 0.0729(11) Uani 1 1 d . . . . .
N28 N 0.43771(18) 0.68489(13) 1.0529(2) 0.0701(11) Uani 1 1 d . . . . .
N29 N 0.36605(19) 0.62161(15) 1.1505(2) 0.0685(10) Uani 1 1 d . . . . .
N30 N 0.2981(2) 0.56911(14) 1.1245(2) 0.0672(10) Uani 1 1 d . . . . .
N31 N 0.33448(19) 0.64782(12) 1.0392(2) 0.0643(9) Uani 1 1 d . . . . .
N32 N 0.26426(18) 0.59677(12) 1.0130(2) 0.0606(8) Uani 1 1 d . . . . .
N33 N 0.5597(10) 0.5000(6) 1.1952(9) 0.162(4) Uani 0.5 1 d D U P . .
O1 O 0.09243(19) 0.35128(10) 0.37689(18) 0.0684(8) Uani 1 1 d . . . . .
O2 O 0.15782(19) 0.45345(11) 0.3159(2) 0.0757(9) Uani 1 1 d . . . . .
O3 O -0.12597(15) 0.51864(9) 0.24529(15) 0.0581(7) Uani 1 1 d . . . . .
O4 O 0.21160(18) 0.56626(12) 0.38656(18) 0.0747(9) Uani 1 1 d . . . . .
O5 O -0.07092(16) 0.62925(10) 0.29956(16) 0.0619(7) Uani 1 1 d . . . . .
O6 O 0.22768(17) 0.62490(12) 0.54434(18) 0.0710(8) Uani 1 1 d . . . . .
O7 O -0.05532(17) 0.68090(10) 0.46060(17) 0.0651(8) Uani 1 1 d . . . . .
O8 O 0.19117(18) 0.58897(11) 0.69334(17) 0.0686(8) Uani 1 1 d . . . . .
O9 O 0.75654(16) 0.48020(11) 1.12904(17) 0.0651(8) Uani 1 1 d . . . . .
O10 O 0.6849(2) 0.54829(15) 0.8466(2) 0.0906(12) Uani 1 1 d . . . . .
O11 O 0.69675(18) 0.58595(14) 1.1970(2) 0.0791(10) Uani 1 1 d . . . . .
O12 O 0.6248(2) 0.64959(14) 0.9170(2) 0.0900(12) Uani 1 1 d . . . . .
O13 O 0.5452(2) 0.62088(15) 1.2338(2) 0.0857(11) Uani 1 1 d . . . . .
O14 O 0.46888(19) 0.68180(12) 0.9521(2) 0.0795(10) Uani 1 1 d . . . . .
O15 O 0.3854(2) 0.56265(15) 1.2126(2) 0.0874(11) Uani 1 1 d . . . . .
O16 O 0.30497(17) 0.62834(11) 0.93021(19) 0.0722(9) Uani 1 1 d . . . . .
C1A C 0.0856(6) 0.5351(4) 0.5658(6) 0.200 Uiso 0.5 1 d . . P A -1
C1B C 0.0329(7) 0.5426(5) 0.5963(7) 0.200 Uiso 0.5 1 d G . P A -1
H1BA H 0.033008 0.531603 0.638875 0.240 Uiso 0.5 1 calc R . P A -1
C1C C 0.0860(5) 0.5512(4) 0.5037(6) 0.200 Uiso 0.5 1 d G . P A -1
H1C H 0.121414 0.545382 0.481863 0.240 Uiso 0.5 1 calc R . P A -1
C1D C 0.1395(7) 0.5090(4) 0.5972(6) 0.200 Uiso 0.5 1 d G . P A -1
H1DA H 0.157590 0.520575 0.641160 0.240 Uiso 0.5 1 calc R . P A -1
H1DB H 0.121101 0.481753 0.604313 0.240 Uiso 0.5 1 calc R . P A -1
C1E C -0.0194(6) 0.5656(5) 0.5664(9) 0.200 Uiso 0.5 1 d G . P A -1
H1E H -0.055210 0.570639 0.588072 0.240 Uiso 0.5 1 calc R . P A -1
C1F C 0.0339(6) 0.5760(5) 0.4733(8) 0.200 Uiso 0.5 1 d G . P A -1
H1F H 0.035153 0.588914 0.432404 0.240 Uiso 0.5 1 calc R . P A -1
N1A N 0.1923(6) 0.5034(4) 0.5632(6) 0.200 Uiso 0.5 1 d G . P A -1
C1G C -0.0198(6) 0.5815(5) 0.5040(9) 0.200 Uiso 0.5 1 d G . P A -1
H1G H -0.057146 0.596222 0.481990 0.240 Uiso 0.5 1 calc R . P A -1
C1H C 0.2387(5) 0.5340(4) 0.5726(7) 0.200 Uiso 0.5 1 d G . P A -1
H1H H 0.238222 0.554071 0.605770 0.240 Uiso 0.5 1 calc R . P A -1
C1I C 0.1940(7) 0.4730(4) 0.5173(8) 0.200 Uiso 0.5 1 d G . P A -1
H1I H 0.162008 0.451796 0.511323 0.240 Uiso 0.5 1 calc R . P A -1
C1J C 0.2862(5) 0.5356(5) 0.5335(9) 0.200 Uiso 0.5 1 d G . P A -1
H1J H 0.317651 0.557087 0.538804 0.240 Uiso 0.5 1 calc R . P A -1
C1K C 0.2432(7) 0.4737(5) 0.4800(8) 0.200 Uiso 0.5 1 d G . P A -1
H1K H 0.246355 0.452183 0.449957 0.240 Uiso 0.5 1 calc R . P A -1
C1L C 0.2871(6) 0.5055(6) 0.4865(9) 0.200 Uiso 0.5 1 d G . P A -1
H1L H 0.318539 0.506945 0.458541 0.240 Uiso 0.5 1 calc R . P A -1

loop_
_atom_site_aniso_label
_atom_site_aniso_U_11
_atom_site_aniso_U_22
_atom_site_aniso_U_33
_atom_site_aniso_U_23
_atom_site_aniso_U_13
_atom_site_aniso_U_12
C0AA 0.063(3) 0.047(2) 0.109(5) 0.008(2) 0.024(3) 0.0116(19)
C1 0.096(3) 0.0369(19) 0.056(2) 0.0081(16) 0.027(2) 0.0034(19)
C2 0.097(3) 0.044(2) 0.048(2) -0.0025(16) 0.019(2) -0.012(2)
C3 0.080(3) 0.0397(19) 0.057(2) 0.0017(16) 0.026(2) 0.0071(18)
C4 0.091(3) 0.048(2) 0.068(3) 0.0115(19) 0.037(2) 0.006(2)
C5 0.073(3) 0.050(2) 0.046(2) 0.0064(16) 0.0079(18) -0.0031(19)
C6 0.077(3) 0.054(2) 0.058(2) 0.0097(18) 0.027(2) 0.009(2)
C7 0.074(3) 0.0430(19) 0.0454(19) 0.0049(15) 0.0208(18) -0.0014(17)
C8 0.068(2) 0.046(2) 0.0455(19) 0.0019(15) 0.0192(17) -0.0006(17)
C9 0.063(2) 0.048(2) 0.0414(18) 0.0019(15) 0.0130(16) -0.0015(17)
C10 0.066(3) 0.062(3) 0.059(2) -0.0004(19) 0.025(2) 0.003(2)
C11 0.073(3) 0.0414(19) 0.047(2) -0.0005(15) 0.0069(18) -0.0013(17)
C12 0.064(3) 0.071(3) 0.057(2) -0.003(2) 0.017(2) -0.006(2)
C13 0.067(2) 0.052(2) 0.0447(19) -0.0010(16) 0.0174(17) -0.0057(18)
C14 0.074(3) 0.054(2) 0.046(2) -0.0008(17) 0.0148(18) -0.0119(19)
C15 0.072(3) 0.0386(18) 0.049(2) 0.0043(15) 0.0116(18) -0.0036(17)
C16 0.064(3) 0.082(3) 0.059(2) -0.008(2) 0.018(2) -0.024(2)
C17 0.091(3) 0.0394(19) 0.050(2) 0.0026(16) 0.005(2) -0.0025(19)
C18 0.068(3) 0.052(2) 0.057(2) 0.0028(18) 0.0065(19) -0.019(2)
C19 0.093(3) 0.0391(19) 0.045(2) 0.0029(15) 0.013(2) -0.0139(19)
C20 0.090(3) 0.0387(19) 0.048(2) 0.0005(15) 0.013(2) -0.0114(19)
C21 0.083(3) 0.0302(17) 0.054(2) -0.0002(15) 0.009(2) 0.0025(17)
C22 0.084(3) 0.070(3) 0.045(2) 0.0057(19) 0.006(2) -0.027(2)
C23 0.076(3) 0.049(2) 0.047(2) 0.0042(16) 0.0081(18) -0.009(2)
C24 0.087(3) 0.048(2) 0.044(2) 0.0021(16) 0.0168(19) -0.001(2)
C25 0.051(2) 0.063(3) 0.074(3) 0.002(2) 0.012(2) 0.0054(19)
C26 0.0424(19) 0.066(3) 0.065(2) 0.003(2) 0.0133(17) 0.0059(17)
C27 0.050(2) 0.067(3) 0.070(3) 0.004(2) 0.0203(19) 0.0057(19)
C28 0.051(2) 0.064(3) 0.073(3) 0.007(2) 0.0220(19) 0.0129(19)
C29 0.060(3) 0.088(4) 0.080(3) 0.015(3) 0.026(2) 0.010(2)
C30 0.049(2) 0.066(3) 0.075(3) 0.000(2) 0.012(2) 0.0082(19)
C31 0.072(3) 0.077(3) 0.084(3) 0.020(3) 0.029(3) 0.021(2)
C32 0.043(2) 0.075(3) 0.084(3) -0.008(3) 0.013(2) 0.0033(19)
C33 0.043(2) 0.068(3) 0.094(4) 0.008(2) 0.019(2) 0.0075(19)
C34 0.046(2) 0.065(3) 0.106(4) -0.006(3) 0.022(2) 0.0066(19)
C35 0.057(3) 0.065(3) 0.099(4) 0.011(3) 0.018(3) 0.013(2)
C36 0.047(2) 0.097(4) 0.096(4) -0.024(3) 0.008(2) 0.011(2)
C37 0.059(3) 0.066(3) 0.138(5) 0.020(3) 0.035(3) 0.013(2)
C38 0.053(2) 0.083(3) 0.087(4) -0.028(3) 0.009(2) 0.010(2)
C39 0.047(2) 0.069(3) 0.109(4) -0.013(3) 0.017(2) 0.005(2)
C40 0.052(2) 0.064(3) 0.107(4) -0.016(3) 0.020(2) 0.011(2)
C42 0.053(3) 0.110(5) 0.083(3) -0.027(3) 0.014(2) -0.003(3)
C43 0.051(2) 0.052(2) 0.109(4) 0.001(2) 0.015(2) 0.0073(18)
C44 0.056(3) 0.101(4) 0.068(3) -0.006(3) 0.018(2) 0.000(3)
C45 0.049(2) 0.084(3) 0.073(3) -0.012(2) 0.018(2) 0.008(2)
C46 0.049(2) 0.080(3) 0.073(3) -0.009(2) 0.020(2) 0.010(2)
C47 0.048(2) 0.062(3) 0.077(3) 0.007(2) 0.013(2) 0.0129(18)
C48 0.064(3) 0.094(4) 0.066(3) -0.001(3) 0.024(2) 0.000(2)
C49 0.140(7) 0.159(9) 0.156(7) 0.014(6) 0.017(6) 0.014(6)
C50 0.111(7) 0.145(9) 0.168(7) 0.010(6) 0.017(5) -0.002(6)
C51 0.124(7) 0.122(8) 0.153(7) -0.007(6) 0.032(5) 0.009(6)
C52 0.124(6) 0.108(8) 0.143(7) -0.003(6) 0.033(5) 0.004(5)
C53 0.139(7) 0.099(7) 0.135(6) -0.010(5) 0.037(5) 0.014(6)
C54 0.146(7) 0.140(9) 0.131(7) -0.003(6) 0.022(5) 0.007(6)
C55 0.160(8) 0.141(8) 0.167(6) 0.013(5) 0.006(6) 0.001(6)
C56 0.188(9) 0.182(8) 0.196(9) 0.005(7) 0.038(7) -0.015(7)
C57 0.206(10) 0.205(10) 0.206(10) 0.003(7) 0.053(7) -0.014(7)
C58 0.198(10) 0.195(10) 0.200(10) 0.010(7) 0.043(8) -0.002(7)
C59 0.211(10) 0.207(10) 0.205(9) -0.004(7) 0.053(7) -0.014(7)
C60 0.186(9) 0.175(9) 0.174(8) 0.005(6) 0.025(7) -0.002(7)
Cd1 0.06441(18) 0.04384(15) 0.06274(18) 0.00561(11) 0.01744(14) 0.00084(11)
Cd2 0.05876(16) 0.03447(13) 0.05081(15) 0.00187(9) 0.01124(12) 0.00318(10)
Cd3 0.05096(15) 0.03183(13) 0.04791(14) 0.00150(9) 0.01774(11) 0.00142(9)
Cl1 0.0816(8) 0.0643(7) 0.1608(16) 0.0338(8) 0.0556(9) 0.0165(6)
Cl2 0.0890(7) 0.0487(5) 0.0638(6) 0.0090(4) 0.0211(5) 0.0018(5)
Cl3 0.0677(6) 0.0534(5) 0.0670(6) -0.0041(4) 0.0216(5) -0.0094(4)
Cl4 0.0656(6) 0.0620(6) 0.0664(6) -0.0058(5) 0.0155(5) 0.0099(5)
Cl5 0.0735(6) 0.0616(6) 0.0571(5) 0.0103(4) 0.0134(5) 0.0010(5)
Cl6 0.0892(8) 0.0364(4) 0.0692(6) -0.0002(4) 0.0099(5) -0.0041(4)
Cl7 0.0544(5) 0.0396(4) 0.0630(5) 0.0064(4) 0.0206(4) -0.0008(3)
Cl8 0.0680(5) 0.0361(4) 0.0484(4) 0.0005(3) 0.0199(4) 0.0059(3)
Cl9 0.0525(4) 0.0392(4) 0.0491(4) 0.0002(3) 0.0162(3) 0.0007(3)
Cl10 0.0564(5) 0.0487(5) 0.0535(5) 0.0005(4) 0.0147(4) -0.0003(4)
Cl11 0.0530(4) 0.0347(4) 0.0500(4) 0.0012(3) 0.0203(3) 0.0007(3)
N1 0.089(3) 0.0421(17) 0.0542(19) 0.0112(14) 0.0169(18) 0.0053(17)
N2 0.076(2) 0.0473(18) 0.057(2) 0.0086(15) 0.0221(17) 0.0031(16)
N3 0.074(2) 0.0464(18) 0.058(2) 0.0090(14) 0.0256(17) 0.0068(16)
N4 0.066(2) 0.0472(18) 0.0562(18) 0.0010(14) 0.0180(16) 0.0008(15)
N5 0.070(2) 0.0453(17) 0.0514(18) 0.0077(14) 0.0167(15) -0.0015(15)
N6 0.067(2) 0.0424(16) 0.0476(17) 0.0006(13) 0.0131(14) 0.0015(14)
N7 0.062(2) 0.0539(19) 0.0526(18) -0.0025(15) 0.0146(15) -0.0023(15)
N8 0.063(2) 0.067(2) 0.0512(18) -0.0074(16) 0.0147(16) -0.0054(17)
N9 0.065(2) 0.0451(17) 0.0518(18) -0.0045(14) 0.0151(15) -0.0045(14)
N10 0.070(2) 0.0487(18) 0.0465(17) -0.0018(13) 0.0111(15) -0.0032(15)
N11 0.075(2) 0.059(2) 0.0500(18) -0.0019(15) 0.0138(16) -0.0129(18)
N12 0.076(2) 0.0550(19) 0.0464(18) 0.0079(14) 0.0139(16) -0.0096(17)
N13 0.077(2) 0.0408(16) 0.0490(17) -0.0021(13) 0.0142(16) -0.0029(15)
N14 0.083(2) 0.0353(15) 0.0540(19) 0.0016(13) 0.0184(17) -0.0036(15)
N15 0.076(2) 0.056(2) 0.0488(18) 0.0076(15) 0.0102(16) -0.0103(17)
N16 0.076(2) 0.0435(17) 0.0474(17) 0.0061(13) 0.0140(16) -0.0025(15)
N17 0.0513(18) 0.063(2) 0.068(2) 0.0042(17) 0.0177(16) 0.0053(15)
N18 0.0532(19) 0.064(2) 0.068(2) 0.0027(17) 0.0196(16) 0.0086(16)
N19 0.0547(19) 0.073(2) 0.071(2) 0.0068(19) 0.0167(17) 0.0075(17)
N20 0.058(2) 0.070(2) 0.074(2) 0.0108(19) 0.0220(18) 0.0169(18)
N21 0.0478(18) 0.061(2) 0.081(3) 0.0001(18) 0.0174(17) 0.0051(15)
N22 0.0493(19) 0.075(3) 0.095(3) -0.009(2) 0.0199(19) 0.0099(18)
N23 0.055(2) 0.078(3) 0.090(3) 0.013(2) 0.025(2) 0.0222(19)
N24 0.052(2) 0.069(3) 0.105(3) 0.008(2) 0.023(2) 0.0135(18)
N25 0.0453(19) 0.080(3) 0.093(3) -0.016(2) 0.0182(19) 0.0098(18)
N26 0.050(2) 0.079(3) 0.089(3) -0.010(2) 0.0157(19) 0.0074(18)
N27 0.0453(19) 0.066(2) 0.109(4) 0.004(2) 0.019(2) 0.0104(16)
N28 0.0470(19) 0.064(2) 0.100(3) -0.006(2) 0.0177(19) 0.0100(16)
N29 0.0507(19) 0.082(3) 0.073(2) -0.007(2) 0.0125(17) 0.0006(18)
N30 0.059(2) 0.079(3) 0.065(2) -0.0018(19) 0.0166(17) 0.0092(19)
N31 0.0518(19) 0.058(2) 0.083(3) 0.0022(18) 0.0135(18) 0.0038(16)
N32 0.0518(18) 0.062(2) 0.069(2) -0.0017(17) 0.0143(16) 0.0050(16)
N33 0.156(7) 0.157(7) 0.160(5) 0.026(5) -0.001(5) 0.015(5)
O1 0.081(2) 0.0579(18) 0.0688(19) 0.0141(15) 0.0208(17) 0.0105(15)
O2 0.077(2) 0.067(2) 0.085(2) 0.0189(18) 0.0192(18) 0.0135(17)
O3 0.0645(17) 0.0531(16) 0.0567(16) 0.0021(12) 0.0113(13) 0.0013(13)
O4 0.073(2) 0.082(2) 0.068(2) -0.0011(17) 0.0078(16) 0.0069(18)
O5 0.0645(18) 0.0577(17) 0.0637(18) -0.0071(13) 0.0124(14) 0.0077(14)
O6 0.0612(18) 0.079(2) 0.072(2) 0.0058(17) 0.0107(15) -0.0030(17)
O7 0.072(2) 0.0486(16) 0.074(2) -0.0022(14) 0.0121(16) -0.0016(14)
O8 0.079(2) 0.0606(18) 0.070(2) 0.0110(15) 0.0239(16) -0.0010(16)
O9 0.0603(17) 0.0697(19) 0.0648(18) 0.0058(15) 0.0105(14) 0.0047(14)
O10 0.090(3) 0.106(3) 0.076(2) 0.021(2) 0.016(2) 0.032(2)
O11 0.068(2) 0.093(3) 0.080(2) -0.005(2) 0.0217(18) 0.0071(18)
O12 0.077(2) 0.097(3) 0.096(3) 0.025(2) 0.016(2) 0.028(2)
O13 0.075(2) 0.105(3) 0.076(2) -0.005(2) 0.0119(18) 0.017(2)
O14 0.071(2) 0.071(2) 0.098(3) 0.019(2) 0.019(2) 0.0170(17)
O15 0.077(2) 0.111(3) 0.069(2) 0.008(2) 0.0007(18) 0.001(2)
O16 0.069(2) 0.069(2) 0.079(2) 0.0144(17) 0.0149(16) 0.0039(16)

loop_
_atom_type_symbol
_atom_type_description
_atom_type_scat_dispersion_real
_atom_type_scat_dispersion_imag
_atom_type_scat_source
C C 0.0181 0.0091 'International Tables Vol C Tables 4.2.6.8 and 6.1.1.4'
H H 0.0000 0.0000 'International Tables Vol C Tables 4.2.6.8 and 6.1.1.4'
Cd Cd 0.1185 4.6533 'International Tables Vol C Tables 4.2.6.8 and 6.1.1.4'
Cl Cl 0.3639 0.7018 'International Tables Vol C Tables 4.2.6.8 and 6.1.1.4'
N N 0.0311 0.0180 'International Tables Vol C Tables 4.2.6.8 and 6.1.1.4'
O O 0.0492 0.0322 'International Tables Vol C Tables 4.2.6.8 and 6.1.1.4'

loop_
_geom_angle_atom_site_label_1
_geom_angle_atom_site_label_2
_geom_angle_atom_site_label_3
_geom_angle
_geom_angle_site_symmetry_1
_geom_angle_site_symmetry_3
_geom_angle_publ_flag
N28 C0AA N27 107.4(6) . . ?
O14 C0AA N27 125.3(5) . . ?
O14 C0AA N28 127.3(5) . . ?
H1A C1 H1B 107.8 . . ?
N1 C1 H1A 109.0 . . ?
N1 C1 H1B 109.0 . . ?
N14 C1 H1A 109.0 3_566 . ?
N14 C1 H1B 109.0 3_566 . ?
N14 C1 N1 113.1(4) 3_566 . ?
C24 C2 H2 112.3 3_566 . ?
N1 C2 H2 112.3 . . ?
N1 C2 C24 102.3(4) . 3_566 ?
N15 C2 H2 112.3 3_566 . ?
N15 C2 C24 103.1(4) 3_566 3_566 ?
N15 C2 N1 113.8(4) 3_566 . ?
N1 C3 N2 108.3(4) . . ?
O1 C3 N1 125.8(4) . . ?
O1 C3 N2 126.0(4) . . ?
H4A C4 H4B 107.8 . . ?
N2 C4 H4A 109.0 . . ?
N2 C4 H4B 109.0 . . ?
N2 C4 N3 113.1(4) . . ?
N3 C4 H4A 109.0 . . ?
N3 C4 H4B 109.0 . . ?
H5A C5 H5B 107.7 . . ?
N5 C5 H5A 108.9 . . ?
N5 C5 H5B 108.9 . . ?
N5 C5 N16 113.3(4) . 3_566 ?
N16 C5 H5A 108.9 3_566 . ?
N16 C5 H5B 108.9 3_566 . ?
N3 C6 N4 108.2(4) . . ?
O2 C6 N3 126.8(4) . . ?
O2 C6 N4 125.0(5) . . ?
C8 C7 H7 111.9 . . ?
N3 C7 H7 111.9 . . ?
N3 C7 C8 103.3(3) . . ?
N3 C7 N5 114.0(3) . . ?
N5 C7 H7 111.9 . . ?
N5 C7 C8 103.4(3) . . ?
C7 C8 H8 111.4 . . ?
N4 C8 C7 103.5(3) . . ?
N4 C8 H8 111.4 . . ?
N6 C8 C7 103.4(3) . . ?
N6 C8 H8 111.4 . . ?
N6 C8 N4 115.1(3) . . ?
N6 C9 N5 108.9(4) . . ?
O3 C9 N5 126.2(4) . . ?
O3 C9 N6 124.9(4) . . ?
H10A C10 H10B 107.7 . . ?
N4 C10 H10A 108.9 . . ?
N4 C10 H10B 108.9 . . ?
N4 C10 N7 113.3(4) . . ?
N7 C10 H10A 108.9 . . ?
N7 C10 H10B 108.9 . . ?
H11A C11 H11B 107.9 . . ?
N6 C11 H11A 109.1 . . ?
N6 C11 H11B 109.1 . . ?
N9 C11 H11A 109.1 . . ?
N9 C11 H11B 109.1 . . ?
N9 C11 N6 112.4(3) . . ?
N8 C12 N7 107.6(4) . . ?
O4 C12 N7 127.0(5) . . ?
O4 C12 N8 125.4(5) . . ?
C14 C13 H13 111.9 . . ?
N7 C13 H13 111.9 . . ?
N7 C13 C14 102.4(3) . . ?
N7 C13 N9 114.1(3) . . ?
N9 C13 H13 111.9 . . ?
N9 C13 C14 104.0(3) . . ?
C13 C14 H14 111.6 . . ?
N8 C14 C13 104.3(4) . . ?
N8 C14 H14 111.6 . . ?
N8 C14 N10 114.8(3) . . ?
N10 C14 C13 102.2(3) . . ?
N10 C14 H14 111.6 . . ?
N9 C15 N10 108.2(4) . . ?
O5 C15 N9 125.8(4) . . ?
O5 C15 N10 126.0(4) . . ?
H16A C16 H16B 107.7 . . ?
N8 C16 H16A 108.8 . . ?
N8 C16 H16B 108.8 . . ?
N8 C16 N11 113.7(4) . . ?
N11 C16 H16A 108.8 . . ?
N11 C16 H16B 108.8 . . ?
H17A C17 H17B 107.8 . . ?
N10 C17 H17A 109.0 . . ?
N10 C17 H17B 109.0 . . ?
N10 C17 N13 113.1(3) . . ?
N13 C17 H17A 109.0 . . ?
N13 C17 H17B 109.0 . . ?
N12 C18 N11 107.7(4) . . ?
O6 C18 N11 126.4(5) . . ?
O6 C18 N12 125.9(4) . . ?
C20 C19 H19 111.4 . . ?
N11 C19 H19 111.4 . . ?
N11 C19 C20 103.3(3) . . ?
N13 C19 H19 111.4 . . ?
N13 C19 C20 103.2(4) . . ?
N13 C19 N11 115.4(3) . . ?
C19 C20 H20 112.0 . . ?
N12 C20 C19 102.5(4) . . ?
N12 C20 H20 112.0 . . ?
N14 C20 C19 103.2(4) . . ?
N14 C20 H20 112.0 . . ?
N14 C20 N12 114.4(3) . . ?
N13 C21 N14 108.4(4) . . ?
O7 C21 N13 125.5(4) . . ?
O7 C21 N14 126.2(4) . . ?
H22A C22 H22B 107.7 . . ?
N12 C22 H22A 108.9 . . ?
N12 C22 H22B 108.9 . . ?
N15 C22 H22A 108.9 . . ?
N15 C22 H22B 108.9 . . ?
N15 C22 N12 113.5(4) . . ?
N16 C23 N15 107.4(4) . . ?
O8 C23 N15 125.5(4) . . ?
O8 C23 N16 127.1(4) . . ?
C2 C24 H24 111.1 3_566 . ?
N2 C24 C2 103.1(4) 3_566 3_566 ?
N2 C24 H24 111.1 3_566 . ?
N2 C24 N16 116.9(4) 3_566 . ?
N16 C24 C2 102.8(4) . 3_566 ?
N16 C24 H24 111.1 . . ?
H25A C25 H25B 107.8 . . ?
N17 C25 H25A 109.0 . . ?
N17 C25 H25B 109.0 . . ?
N32 C25 H25A 109.0 3_667 . ?
N32 C25 H25B 109.0 3_667 . ?
N32 C25 N17 112.8(4) 3_667 . ?
N18 C26 N17 108.5(4) . . ?
O9 C26 N17 124.5(4) . . ?
O9 C26 N18 126.9(4) . . ?
C28 C27 H27 111.6 . . ?
N17 C27 H27 111.6 . . ?
N17 C27 C28 104.2(4) . . ?
N17 C27 N19 114.3(4) . . ?
N19 C27 H27 111.6 . . ?
N19 C27 C28 102.9(4) . . ?
C27 C28 H28 111.6 . . ?
N18 C28 C27 103.6(4) . . ?
N18 C28 H28 111.6 . . ?
N18 C28 N20 113.4(3) . . ?
N20 C28 C27 104.6(4) . . ?
N20 C28 H28 111.6 . . ?
N20 C29 N19 108.3(5) . . ?
O10 C29 N19 124.9(6) . . ?
O10 C29 N20 126.8(6) . . ?
H30A C30 H30B 107.8 . . ?
N18 C30 H30A 109.1 . . ?
N18 C30 H30B 109.1 . . ?
N18 C30 N21 112.7(4) . . ?
N21 C30 H30A 109.1 . . ?
N21 C30 H30B 109.1 . . ?
H31A C31 H31B 107.8 . . ?
N20 C31 H31A 109.1 . . ?
N20 C31 H31B 109.1 . . ?
N23 C31 H31A 109.1 . . ?
N23 C31 H31B 109.1 . . ?
N23 C31 N20 112.6(4) . . ?
N22 C32 N21 107.3(5) . . ?
O11 C32 N21 126.3(5) . . ?
O11 C32 N22 126.4(5) . . ?
C34 C33 H33 111.7 . . ?
N21 C33 H33 111.7 . . ?
N21 C33 C34 102.4(4) . . ?
N21 C33 N23 115.7(4) . . ?
N23 C33 H33 111.7 . . ?
N23 C33 C34 102.8(4) . . ?
C33 C34 H34 111.4 . . ?
N22 C34 C33 104.2(4) . . ?
N22 C34 H34 111.4 . . ?
N22 C34 N24 114.7(4) . . ?
N24 C34 C33 103.1(5) . . ?
N24 C34 H34 111.4 . . ?
N24 C35 N23 108.3(5) . . ?
O12 C35 N23 124.6(6) . . ?
O12 C35 N24 127.1(5) . . ?
H36A C36 H36B 107.8 . . ?
N22 C36 H36A 109.0 . . ?
N22 C36 H36B 109.0 . . ?
N22 C36 N25 112.9(4) . . ?
N25 C36 H36A 109.0 . . ?
N25 C36 H36B 109.0 . . ?
H37A C37 H37B 107.9 . . ?
N24 C37 H37A 109.1 . . ?
N24 C37 H37B 109.1 . . ?
N24 C37 N27 112.3(5) . . ?
N27 C37 H37A 109.1 . . ?
N27 C37 H37B 109.1 . . ?
N25 C38 N26 107.4(6) . . ?
O13 C38 N25 127.2(5) . . ?
O13 C38 N26 125.5(6) . . ?
C40 C39 H39 112.3 . . ?
N25 C39 H39 112.3 . . ?
N25 C39 C40 101.6(5) . . ?
N25 C39 N27 114.5(4) . . ?
N27 C39 H39 112.3 . . ?
N27 C39 C40 103.1(4) . . ?
C39 C40 H40 111.0 . . ?
N26 C40 C39 104.1(4) . . ?
N26 C40 H40 111.0 . . ?
N26 C40 N28 116.6(4) . . ?
N28 C40 C39 102.4(4) . . ?
N28 C40 H40 111.0 . . ?
H42A C42 H42B 107.7 . . ?
N26 C42 H42A 108.8 . . ?
N26 C42 H42B 108.8 . . ?
N26 C42 N29 113.8(5) . . ?
N29 C42 H42A 108.8 . . ?
N29 C42 H42B 108.8 . . ?
H43A C43 H43B 107.8 . . ?
N28 C43 H43A 109.0 . . ?
N28 C43 H43B 109.0 . . ?
N28 C43 N31 113.0(4) . . ?
N31 C43 H43A 109.0 . . ?
N31 C43 H43B 109.0 . . ?
N29 C44 N30 107.6(5) . . ?
O15 C44 N29 127.3(5) . . ?
O15 C44 N30 125.1(6) . . ?
C46 C45 H45 111.9 . . ?
N29 C45 H45 111.9 . . ?
N29 C45 C46 103.6(4) . . ?
N29 C45 N31 113.8(4) . . ?
N31 C45 H45 111.9 . . ?
N31 C45 C46 103.1(4) . . ?
C45 C46 H46 111.2 . . ?
N30 C46 C45 104.2(4) . . ?
N30 C46 H46 111.2 . . ?
N30 C46 N32 114.5(4) . . ?
N32 C46 C45 104.0(4) . . ?
N32 C46 H46 111.2 . . ?
N32 C47 N31 108.8(4) . . ?
O16 C47 N31 126.0(5) . . ?
O16 C47 N32 125.2(5) . . ?
H48A C48 H48B 107.9 . . ?
N19 C48 H48A 109.1 3_667 . ?
N19 C48 H48B 109.1 3_667 . ?
N30 C48 H48A 109.1 . . ?
N30 C48 H48B 109.1 . . ?
N30 C48 N19 112.3(4) . 3_667 ?
C50 C49 C55 122.9(13) . . ?
C54 C49 C50 113.6(18) . . ?
C54 C49 C55 123.4(13) . . ?
C49 C50 H50 113.7 . . ?
C51 C50 C49 133(2) . . ?
C51 C50 H50 113.7 . . ?
C50 C51 H51 126.7 . . ?
C50 C51 C52 106.5(19) . . ?
C52 C51 H51 126.7 . . ?
C51 C52 H52 114.6 . . ?
C51 C52 C53 130.9(19) . . ?
C53 C52 H52 114.6 . . ?
C52 C53 H53 122.4 . . ?
C52 C53 C54 115.1(18) . . ?
C54 C53 H53 122.4 . . ?
C49 C54 H54 119.9 . . ?
C53 C54 C49 120.3(19) . . ?
C53 C54 H54 119.9 . . ?
C49 C55 H55A 108.2 . . ?
C49 C55 H55B 108.2 . . ?
H55A C55 H55B 107.4 . . ?
N33 C55 C49 116.2(14) . . ?
N33 C55 H55A 108.2 . . ?
N33 C55 H55B 108.2 . . ?
C57 C56 H56 124.3 . . ?
C57 C56 N33 111(3) . . ?
N33 C56 H56 124.3 . . ?
C56 C57 H57 122.8 . . ?
C56 C57 C58 114(3) . . ?
C58 C57 H57 122.8 . . ?
C57 C58 H58 119.2 . . ?
C57 C58 C59 122(4) . . ?
C59 C58 H58 119.2 . . ?
C58 C59 H59 114.3 . . ?
C60 C59 C58 131(3) . . ?
C60 C59 H59 114.3 . . ?
C59 C60 H60 132.1 . . ?
N33 C60 C59 96(3) . . ?
N33 C60 H60 132.1 . . ?
Cl1 Cd1 Cl4 86.34(5) . . ?
Cl1 Cd1 Cl5 152.85(5) . . ?
Cl2 Cd1 Cl1 91.33(5) . . ?
Cl2 Cd1 Cl4 147.60(4) . . ?
Cl2 Cd1 Cl5 85.55(4) . . ?
Cl3 Cd1 Cl1 102.95(5) . . ?
Cl3 Cd1 Cl2 106.94(4) . . ?
Cl3 Cd1 Cl4 105.06(4) . . ?
Cl3 Cd1 Cl5 103.76(4) . . ?
Cl4 Cd1 Cl5 82.13(3) . . ?
Cl4 Cd2 Cd3 129.31(3) . . ?
Cl4 Cd2 Cl7 175.33(4) . . ?
Cl4 Cd2 Cl8 94.91(3) . . ?
Cl4 Cd2 Cl9 94.72(3) . . ?
Cl5 Cd2 Cd3 128.68(3) . . ?
Cl5 Cd2 Cl4 83.22(4) . . ?
Cl5 Cd2 Cl7 94.08(3) . . ?
Cl5 Cd2 Cl8 175.56(4) . . ?
Cl5 Cd2 Cl9 94.99(3) . . ?
Cl6 Cd2 Cd3 117.58(3) . . ?
Cl6 Cd2 Cl4 93.51(4) . . ?
Cl6 Cd2 Cl5 94.13(4) . . ?
Cl6 Cd2 Cl7 90.48(4) . . ?
Cl6 Cd2 Cl8 90.00(3) . . ?
Cl6 Cd2 Cl9 168.37(3) . . ?
Cl7 Cd2 Cd3 50.109(19) . . ?
Cl7 Cd2 Cl8 87.52(3) . . ?
Cl7 Cd2 Cl9 81.69(3) . . ?
Cl8 Cd2 Cd3 49.997(19) . . ?
Cl8 Cd2 Cl9 81.13(3) . . ?
Cl9 Cd2 Cd3 50.82(2) . . ?
Cl7 Cd3 Cd2 49.54(2) . . ?
Cl7 Cd3 Cl9 80.30(3) . . ?
Cl8 Cd3 Cd2 49.599(19) . . ?
Cl8 Cd3 Cl7 86.74(3) . . ?
Cl8 Cd3 Cl9 79.88(3) . . ?
Cl9 Cd3 Cd2 49.455(19) . . ?
Cl10 Cd3 Cd2 117.70(2) . . ?
Cl10 Cd3 Cl7 90.33(3) . . ?
Cl10 Cd3 Cl8 90.91(3) . . ?
Cl10 Cd3 Cl9 167.15(3) . . ?
Cl10 Cd3 Cl11 96.51(3) . . ?
Cl10 Cd3 Cl11 96.42(3) . 3_576 ?
Cl11 Cd3 Cd2 125.69(2) 3_576 . ?
Cl11 Cd3 Cd2 125.47(2) . . ?
Cl11 Cd3 Cl7 92.85(3) . . ?
Cl11 Cd3 Cl7 173.22(3) 3_576 . ?
Cl11 Cd3 Cl8 92.49(3) 3_576 . ?
Cl11 Cd3 Cl8 172.57(3) . . ?
Cl11 Cd3 Cl9 92.93(3) 3_576 . ?
Cl11 Cd3 Cl9 92.74(3) . . ?
Cl11 Cd3 Cl11 87.04(3) . 3_576 ?
Cd1 Cl4 Cd2 96.27(4) . . ?
Cd2 Cl5 Cd1 94.98(4) . . ?
Cd2 Cl7 Cd3 80.36(3) . . ?
Cd2 Cl8 Cd3 80.40(2) . . ?
Cd2 Cl9 Cd3 79.73(3) . . ?
Cd3 Cl11 Cd3 92.96(3) . 3_576 ?
C2 N1 C1 122.5(4) . . ?
C3 N1 C1 122.8(4) . . ?
C3 N1 C2 112.4(4) . . ?
C3 N2 C4 122.2(4) . . ?
C3 N2 C24 113.4(4) . 3_566 ?
C24 N2 C4 123.4(4) 3_566 . ?
C6 N3 C4 121.5(4) . . ?
C6 N3 C7 112.5(3) . . ?
C7 N3 C4 120.7(4) . . ?
C6 N4 C8 111.9(4) . . ?
C6 N4 C10 122.5(4) . . ?
C10 N4 C8 121.7(4) . . ?
C5 N5 C7 121.1(4) . . ?
C9 N5 C5 122.2(4) . . ?
C9 N5 C7 111.6(3) . . ?
C8 N6 C11 121.8(3) . . ?
C9 N6 C8 112.2(3) . . ?
C9 N6 C11 121.6(4) . . ?
C12 N7 C10 120.1(4) . . ?
C12 N7 C13 112.4(4) . . ?
C13 N7 C10 121.5(4) . . ?
C12 N8 C14 112.6(4) . . ?
C12 N8 C16 123.6(4) . . ?
C14 N8 C16 121.1(4) . . ?
C11 N9 C13 122.6(3) . . ?
C15 N9 C11 122.1(4) . . ?
C15 N9 C13 112.7(3) . . ?
C15 N10 C14 112.6(3) . . ?
C15 N10 C17 121.8(4) . . ?
C17 N10 C14 122.7(4) . . ?
C18 N11 C16 121.2(4) . . ?
C18 N11 C19 112.9(4) . . ?
C19 N11 C16 123.1(4) . . ?
C18 N12 C20 113.2(3) . . ?
C18 N12 C22 123.0(4) . . ?
C22 N12 C20 123.4(4) . . ?
C19 N13 C17 123.4(4) . . ?
C21 N13 C17 122.9(4) . . ?
C21 N13 C19 112.8(4) . . ?
C1 N14 C20 122.3(4) 3_566 . ?
C21 N14 C1 121.8(4) . 3_566 ?
C21 N14 C20 111.8(4) . . ?
C2 N15 C22 123.1(4) 3_566 . ?
C23 N15 C2 113.4(4) . 3_566 ?
C23 N15 C22 121.8(4) . . ?
C23 N16 C5 121.4(4) . 3_566 ?
C23 N16 C24 113.1(3) . . ?
C24 N16 C5 121.6(4) . 3_566 ?
C26 N17 C25 121.7(4) . . ?
C26 N17 C27 111.4(4) . . ?
C27 N17 C25 122.2(4) . . ?
C26 N18 C28 111.7(4) . . ?
C26 N18 C30 121.3(4) . . ?
C28 N18 C30 121.6(4) . . ?
C29 N19 C27 111.4(4) . . ?
C29 N19 C48 122.0(5) . 3_667 ?
C48 N19 C27 122.4(4) 3_667 . ?
C29 N20 C28 111.9(4) . . ?
C29 N20 C31 121.2(5) . . ?
C31 N20 C28 120.5(5) . . ?
C32 N21 C30 121.1(4) . . ?
C32 N21 C33 113.1(4) . . ?
C33 N21 C30 122.3(4) . . ?
C32 N22 C34 112.7(4) . . ?
C32 N22 C36 120.5(5) . . ?
C34 N22 C36 125.0(5) . . ?
C31 N23 C33 122.7(4) . . ?
C35 N23 C31 122.5(5) . . ?
C35 N23 C33 112.6(5) . . ?
C34 N24 C37 125.0(5) . . ?
C35 N24 C34 113.1(4) . . ?
C35 N24 C37 120.4(5) . . ?
C38 N25 C36 121.7(5) . . ?
C38 N25 C39 114.0(4) . . ?
C39 N25 C36 123.1(5) . . ?
C38 N26 C40 112.8(5) . . ?
C38 N26 C42 121.8(5) . . ?
C40 N26 C42 124.0(4) . . ?
C0AA N27 C37 121.2(6) . . ?
C0AA N27 C39 112.7(4) . . ?
C39 N27 C37 123.7(5) . . ?
C0AA N28 C40 114.2(4) . . ?
C0AA N28 C43 120.6(5) . . ?
C40 N28 C43 123.4(4) . . ?
C44 N29 C42 121.6(5) . . ?
C44 N29 C45 113.0(4) . . ?
C45 N29 C42 121.5(5) . . ?
C44 N30 C46 110.7(5) . . ?
C44 N30 C48 120.7(5) . . ?
C48 N30 C46 123.3(4) . . ?
C43 N31 C45 122.9(4) . . ?
C47 N31 C43 122.0(5) . . ?
C47 N31 C45 112.1(4) . . ?
C25 N32 C46 123.2(4) 3_667 . ?
C47 N32 C25 122.9(4) . 3_667 ?
C47 N32 C46 111.8(4) . . ?
C56 N33 C55 107(2) . . ?
C60 N33 C55 109(2) . . ?
C60 N33 C56 143(2) . . ?
C1B C1A C1C 119.8 . . ?
C1B C1A C1D 120.3 . . ?
C1C C1A C1D 119.8 . . ?
C1A C1B H1BA 119.4 . . ?
C1E C1B C1A 121.2 . . ?
C1E C1B H1BA 119.4 . . ?
C1A C1C H1C 120.1 . . ?
C1A C1C C1F 119.7 . . ?
C1F C1C H1C 120.1 . . ?
C1A C1D H1DA 108.1 . . ?
C1A C1D H1DB 108.1 . . ?
H1DA C1D H1DB 107.3 . . ?
N1A C1D C1A 116.9 . . ?
N1A C1D H1DA 108.1 . . ?
N1A C1D H1DB 108.1 . . ?
C1B C1E H1E 120.3 . . ?
C1B C1E C1G 119.4 . . ?
C1G C1E H1E 120.3 . . ?
C1C C1F H1F 120.5 . . ?
C1G C1F C1C 119.0 . . ?
C1G C1F H1F 120.5 . . ?
C1H N1A C1D 114.7 . . ?
C1H N1A C1I 120.9 . . ?
C1I N1A C1D 123.8 . . ?
C1E C1G C1F 120.6 . . ?
C1E C1G H1G 119.7 . . ?
C1F C1G H1G 119.7 . . ?
N1A C1H H1H 120.1 . . ?
N1A C1H C1J 119.8 . . ?
C1J C1H H1H 120.1 . . ?
N1A C1I H1I 120.5 . . ?
N1A C1I C1K 119.1 . . ?
C1K C1I H1I 120.5 . . ?
C1H C1J H1J 120.4 . . ?
C1L C1J C1H 119.2 . . ?
C1L C1J H1J 120.4 . . ?
C1I C1K H1K 120.0 . . ?
C1L C1K C1I 120.1 . . ?
C1L C1K H1K 120.0 . . ?
C1J C1L H1L 119.7 . . ?
C1K C1L C1J 120.7 . . ?
C1K C1L H1L 119.7 . . ?

loop_
_geom_bond_atom_site_label_1
_geom_bond_atom_site_label_2
_geom_bond_distance
_geom_bond_site_symmetry_2
_geom_bond_publ_flag
C0AA N27 1.372(7) . ?
C0AA N28 1.358(7) . ?
C0AA O14 1.202(8) . ?
C1 H1A 0.9900 . ?
C1 H1B 0.9900 . ?
C1 N1 1.459(5) . ?
C1 N14 1.434(6) 3_566 ?
C2 H2 1.0000 . ?
C2 C24 1.558(6) 3_566 ?
C2 N1 1.456(7) . ?
C2 N15 1.441(7) 3_566 ?
C3 N1 1.350(6) . ?
C3 N2 1.361(6) . ?
C3 O1 1.229(6) . ?
C4 H4A 0.9900 . ?
C4 H4B 0.9900 . ?
C4 N2 1.446(6) . ?
C4 N3 1.451(6) . ?
C5 H5A 0.9900 . ?
C5 H5B 0.9900 . ?
C5 N5 1.437(6) . ?
C5 N16 1.454(5) 3_566 ?
C6 N3 1.372(7) . ?
C6 N4 1.381(6) . ?
C6 O2 1.204(6) . ?
C7 H7 1.0000 . ?
C7 C8 1.558(6) . ?
C7 N3 1.450(6) . ?
C7 N5 1.452(6) . ?
C8 H8 1.0000 . ?
C8 N4 1.453(6) . ?
C8 N6 1.445(5) . ?
C9 N5 1.373(5) . ?
C9 N6 1.367(5) . ?
C9 O3 1.230(5) . ?
C10 H10A 0.9900 . ?
C10 H10B 0.9900 . ?
C10 N4 1.427(6) . ?
C10 N7 1.455(6) . ?
C11 H11A 0.9900 . ?
C11 H11B 0.9900 . ?
C11 N6 1.451(5) . ?
C11 N9 1.444(5) . ?
C12 N7 1.374(6) . ?
C12 N8 1.362(7) . ?
C12 O4 1.213(6) . ?
C13 H13 1.0000 . ?
C13 C14 1.546(6) . ?
C13 N7 1.444(6) . ?
C13 N9 1.451(6) . ?
C14 H14 1.0000 . ?
C14 N8 1.423(6) . ?
C14 N10 1.471(6) . ?
C15 N9 1.359(5) . ?
C15 N10 1.368(6) . ?
C15 O5 1.207(5) . ?
C16 H16A 0.9900 . ?
C16 H16B 0.9900 . ?
C16 N8 1.440(6) . ?
C16 N11 1.446(6) . ?
C17 H17A 0.9900 . ?
C17 H17B 0.9900 . ?
C17 N10 1.442(6) . ?
C17 N13 1.458(6) . ?
C18 N11 1.373(6) . ?
C18 N12 1.366(6) . ?
C18 O6 1.209(6) . ?
C19 H19 1.0000 . ?
C19 C20 1.561(6) . ?
C19 N11 1.443(6) . ?
C19 N13 1.423(6) . ?
C20 H20 1.0000 . ?
C20 N12 1.456(6) . ?
C20 N14 1.439(6) . ?
C21 N13 1.368(6) . ?
C21 N14 1.369(6) . ?
C21 O7 1.223(6) . ?
C22 H22A 0.9900 . ?
C22 H22B 0.9900 . ?
C22 N12 1.454(6) . ?
C22 N15 1.442(6) . ?
C23 N15 1.369(6) . ?
C23 N16 1.368(6) . ?
C23 O8 1.209(6) . ?
C24 H24 1.0000 . ?
C24 N2 1.424(7) 3_566 ?
C24 N16 1.449(6) . ?
C25 H25A 0.9900 . ?
C25 H25B 0.9900 . ?
C25 N17 1.449(6) . ?
C25 N32 1.444(6) 3_667 ?
C26 N17 1.379(6) . ?
C26 N18 1.365(6) . ?
C26 O9 1.220(6) . ?
C27 H27 1.0000 . ?
C27 C28 1.533(7) . ?
C27 N17 1.436(6) . ?
C27 N19 1.464(6) . ?
C28 H28 1.0000 . ?
C28 N18 1.447(6) . ?
C28 N20 1.459(6) . ?
C29 N19 1.398(7) . ?
C29 N20 1.349(8) . ?
C29 O10 1.211(7) . ?
C30 H30A 0.9900 . ?
C30 H30B 0.9900 . ?
C30 N18 1.453(6) . ?
C30 N21 1.455(6) . ?
C31 H31A 0.9900 . ?
C31 H31B 0.9900 . ?
C31 N20 1.446(7) . ?
C31 N23 1.440(7) . ?
C32 N21 1.374(7) . ?
C32 N22 1.367(7) . ?
C32 O11 1.212(7) . ?
C33 H33 1.0000 . ?
C33 C34 1.546(7) . ?
C33 N21 1.443(7) . ?
C33 N23 1.445(8) . ?
C34 H34 1.0000 . ?
C34 N22 1.430(8) . ?
C34 N24 1.445(8) . ?
C35 N23 1.368(6) . ?
C35 N24 1.342(8) . ?
C35 O12 1.220(8) . ?
C36 H36A 0.9900 . ?
C36 H36B 0.9900 . ?
C36 N22 1.452(7) . ?
C36 N25 1.463(6) . ?
C37 H37A 0.9900 . ?
C37 H37B 0.9900 . ?
C37 N24 1.454(6) . ?
C37 N27 1.463(7) . ?
C38 N25 1.355(8) . ?
C38 N26 1.377(7) . ?
C38 O13 1.220(8) . ?
C39 H39 1.0000 . ?
C39 C40 1.563(7) . ?
C39 N25 1.446(8) . ?
C39 N27 1.451(8) . ?
C40 H40 1.0000 . ?
C40 N26 1.421(8) . ?
C40 N28 1.441(8) . ?
C42 H42A 0.9900 . ?
C42 H42B 0.9900 . ?
C42 N26 1.437(7) . ?
C42 N29 1.461(7) . ?
C43 H43A 0.9900 . ?
C43 H43B 0.9900 . ?
C43 N28 1.450(6) . ?
C43 N31 1.459(6) . ?
C44 N29 1.356(8) . ?
C44 N30 1.394(7) . ?
C44 O15 1.218(7) . ?
C45 H45 1.0000 . ?
C45 C46 1.525(8) . ?
C45 N29 1.436(7) . ?
C45 N31 1.461(7) . ?
C46 H46 1.0000 . ?
C46 N30 1.451(7) . ?
C46 N32 1.462(6) . ?
C47 N31 1.365(7) . ?
C47 N32 1.355(6) . ?
C47 O16 1.224(6) . ?
C48 H48A 0.9900 . ?
C48 H48B 0.9900 . ?
C48 N19 1.441(7) 3_667 ?
C48 N30 1.439(7) . ?
C49 C50 1.397(17) . ?
C49 C54 1.390(17) . ?
C49 C55 1.457(17) . ?
C50 H50 0.9500 . ?
C50 C51 1.337(16) . ?
C51 H51 0.9500 . ?
C51 C52 1.360(16) . ?
C52 H52 0.9500 . ?
C52 C53 1.379(16) . ?
C53 H53 0.9500 . ?
C53 C54 1.389(16) . ?
C54 H54 0.9500 . ?
C55 H55A 0.9900 . ?
C55 H55B 0.9900 . ?
C55 N33 1.453(17) . ?
C56 H56 0.9500 . ?
C56 C57 1.389(18) . ?
C56 N33 1.394(18) . ?
C57 H57 0.9500 . ?
C57 C58 1.390(18) . ?
C58 H58 0.9500 . ?
C58 C59 1.396(18) . ?
C59 H59 0.9500 . ?
C59 C60 1.394(18) . ?
C60 H60 0.9500 . ?
C60 N33 1.360(18) . ?
Cd1 Cl1 2.5920(14) . ?
Cd1 Cl2 2.5024(11) . ?
Cd1 Cl3 2.4904(11) . ?
Cd1 Cl4 2.5990(12) . ?
Cd1 Cl5 2.6874(12) . ?
Cd2 Cd3 3.4407(3) . ?
Cd2 Cl4 2.6330(11) . ?
Cd2 Cl5 2.5974(11) . ?
Cd2 Cl6 2.5556(11) . ?
Cd2 Cl7 2.6552(10) . ?
Cd2 Cl8 2.6573(9) . ?
Cd2 Cl9 2.6571(9) . ?
Cd3 Cl7 2.6777(9) . ?
Cd3 Cl8 2.6730(9) . ?
Cd3 Cl9 2.7104(9) . ?
Cd3 Cl10 2.5727(10) . ?
Cd3 Cl11 2.6139(8) . ?
Cd3 Cl11 2.6172(8) 3_576 ?
C1A C1B 1.3817 . ?
C1A C1C 1.3883 . ?
C1A C1D 1.4552 . ?
C1B H1BA 0.9500 . ?
C1B C1E 1.3647 . ?
C1C H1C 0.9500 . ?
C1C C1F 1.3989 . ?
C1D H1DA 0.9900 . ?
C1D H1DB 0.9900 . ?
C1D N1A 1.4191 . ?
C1E H1E 0.9500 . ?
C1E C1G 1.3893 . ?
C1F H1F 0.9500 . ?
C1F C1G 1.3900 . ?
N1A C1H 1.3762 . ?
N1A C1I 1.3782 . ?
C1G H1G 0.9500 . ?
C1H H1H 0.9500 . ?
C1H C1J 1.3851 . ?
C1I H1I 0.9500 . ?
C1I C1K 1.3867 . ?
C1J H1J 0.9500 . ?
C1J C1L 1.3833 . ?
C1K H1K 0.9500 . ?
C1K C1L 1.3711 . ?
C1L H1L 0.9500 . ?

loop_
_geom_torsion_atom_site_label_1
_geom_torsion_atom_site_label_2
_geom_torsion_atom_site_label_3
_geom_torsion_atom_site_label_4
_geom_torsion
_geom_torsion_site_symmetry_1
_geom_torsion_site_symmetry_2
_geom_torsion_site_symmetry_3
_geom_torsion_site_symmetry_4
_geom_torsion_publ_flag
C2 C24 N16 C5 162.9(4) 3_566 . . 3_566 ?
C2 C24 N16 C23 4.9(5) 3_566 . . . ?
C7 C8 N4 C6 6.2(4) . . . . ?
C7 C8 N4 C10 164.3(3) . . . . ?
C7 C8 N6 C9 -1.6(4) . . . . ?
C7 C8 N6 C11 -158.4(3) . . . . ?
C8 C7 N3 C4 -158.8(4) . . . . ?
C8 C7 N3 C6 -4.2(4) . . . . ?
C8 C7 N5 C5 161.3(3) . . . . ?
C8 C7 N5 C9 5.9(4) . . . . ?
C13 C14 N8 C12 4.0(5) . . . . ?
C13 C14 N8 C16 166.0(4) . . . . ?
C13 C14 N10 C15 -3.7(4) . . . . ?
C13 C14 N10 C17 -164.8(4) . . . . ?
C14 C13 N7 C10 -159.2(4) . . . . ?
C14 C13 N7 C12 -6.3(5) . . . . ?
C14 C13 N9 C11 165.1(3) . . . . ?
C14 C13 N9 C15 2.8(4) . . . . ?
C19 C20 N12 C18 -1.1(5) . . . . ?
C19 C20 N12 C22 171.2(4) . . . . ?
C19 C20 N14 C1 -165.2(3) . . . 3_566 ?
C19 C20 N14 C21 -7.4(4) . . . . ?
C20 C19 N11 C16 -167.3(4) . . . . ?
C20 C19 N11 C18 -5.9(5) . . . . ?
C20 C19 N13 C17 167.4(3) . . . . ?
C20 C19 N13 C21 -1.7(4) . . . . ?
C24 C2 N1 C1 -170.7(4) 3_566 . . . ?
C24 C2 N1 C3 -7.4(5) 3_566 . . . ?
C27 C28 N18 C26 4.9(5) . . . . ?
C27 C28 N18 C30 159.2(4) . . . . ?
C27 C28 N20 C29 -6.2(5) . . . . ?
C27 C28 N20 C31 -158.4(4) . . . . ?
C28 C27 N17 C25 -160.2(4) . . . . ?
C28 C27 N17 C26 -4.0(5) . . . . ?
C28 C27 N19 C29 5.8(5) . . . . ?
C28 C27 N19 C48 163.0(4) . . . 3_667 ?
C33 C34 N22 C32 2.4(6) . . . . ?
C33 C34 N22 C36 167.1(5) . . . . ?
C33 C34 N24 C35 -3.4(6) . . . . ?
C33 C34 N24 C37 -169.4(5) . . . . ?
C34 C33 N21 C30 -163.6(4) . . . . ?
C34 C33 N21 C32 -4.3(5) . . . . ?
C34 C33 N23 C31 164.5(5) . . . . ?
C34 C33 N23 C35 1.1(6) . . . . ?
C39 C40 N26 C38 1.9(6) . . . . ?
C39 C40 N26 C42 168.5(5) . . . . ?
C39 C40 N28 C0AA -0.5(6) . . . . ?
C39 C40 N28 C43 -165.0(4) . . . . ?
C40 C39 N25 C36 -170.0(5) . . . . ?
C40 C39 N25 C38 -2.6(6) . . . . ?
C40 C39 N27 C0AA 5.3(6) . . . . ?
C40 C39 N27 C37 167.5(4) . . . . ?
C45 C46 N30 C44 6.0(5) . . . . ?
C45 C46 N30 C48 160.2(4) . . . . ?
C45 C46 N32 C25 -164.7(4) . . . 3_667 ?
C45 C46 N32 C47 -1.0(5) . . . . ?
C46 C45 N29 C42 -163.4(4) . . . . ?
C46 C45 N29 C44 -5.4(5) . . . . ?
C46 C45 N31 C43 165.2(4) . . . . ?
C46 C45 N31 C47 4.5(5) . . . . ?
C49 C50 C51 C52 1.3(17) . . . . ?
C49 C55 N33 C56 98(2) . . . . ?
C49 C55 N33 C60 -88(3) . . . . ?
C50 C49 C54 C53 6(3) . . . . ?
C50 C49 C55 N33 178.5(18) . . . . ?
C50 C51 C52 C53 -6(3) . . . . ?
C51 C52 C53 C54 11(3) . . . . ?
C52 C53 C54 C49 -10(3) . . . . ?
C54 C49 C50 C51 -1.8(19) . . . . ?
C54 C49 C55 N33 -4(3) . . . . ?
C55 C49 C50 C51 176(2) . . . . ?
C55 C49 C54 C53 -171(2) . . . . ?
C56 C57 C58 C59 -2(2) . . . . ?
C57 C56 N33 C55 -170.3(17) . . . . ?
C57 C56 N33 C60 19(4) . . . . ?
C57 C58 C59 C60 2(5) . . . . ?
C58 C59 C60 N33 5(4) . . . . ?
C59 C60 N33 C55 172(2) . . . . ?
C59 C60 N33 C56 -18(4) . . . . ?
N1 C3 N2 C4 -169.8(4) . . . . ?
N1 C3 N2 C24 -1.3(5) . . . 3_566 ?
N2 C3 N1 C1 169.0(4) . . . . ?
N2 C3 N1 C2 5.8(5) . . . . ?
N2 C4 N3 C6 124.0(5) . . . . ?
N2 C4 N3 C7 -83.8(5) . . . . ?
N2 C24 N16 C5 -85.1(5) 3_566 . . 3_566 ?
N2 C24 N16 C23 116.9(4) 3_566 . . . ?
N3 C4 N2 C3 -113.2(5) . . . . ?
N3 C4 N2 C24 79.3(6) . . . 3_566 ?
N3 C6 N4 C8 -9.0(5) . . . . ?
N3 C6 N4 C10 -166.9(4) . . . . ?
N3 C7 C8 N4 -1.2(4) . . . . ?
N3 C7 C8 N6 -121.5(3) . . . . ?
N3 C7 N5 C5 -87.3(5) . . . . ?
N3 C7 N5 C9 117.3(4) . . . . ?
N4 C6 N3 C4 162.5(4) . . . . ?
N4 C6 N3 C7 8.2(5) . . . . ?
N4 C8 N6 C9 -113.7(4) . . . . ?
N4 C8 N6 C11 89.5(4) . . . . ?
N4 C10 N7 C12 123.3(4) . . . . ?
N4 C10 N7 C13 -85.8(5) . . . . ?
N5 C7 C8 N4 117.9(3) . . . . ?
N5 C7 C8 N6 -2.5(4) . . . . ?
N5 C7 N3 C4 89.8(5) . . . . ?
N5 C7 N3 C6 -115.6(4) . . . . ?
N5 C9 N6 C8 5.5(4) . . . . ?
N5 C9 N6 C11 162.2(3) . . . . ?
N6 C8 N4 C6 118.3(4) . . . . ?
N6 C8 N4 C10 -83.6(5) . . . . ?
N6 C9 N5 C5 -162.3(3) . . . . ?
N6 C9 N5 C7 -7.3(4) . . . . ?
N6 C11 N9 C13 79.8(5) . . . . ?
N6 C11 N9 C15 -119.6(4) . . . . ?
N7 C10 N4 C6 -124.7(4) . . . . ?
N7 C10 N4 C8 79.6(5) . . . . ?
N7 C12 N8 C14 -8.1(5) . . . . ?
N7 C12 N8 C16 -169.5(4) . . . . ?
N7 C13 C14 N8 1.3(4) . . . . ?
N7 C13 C14 N10 -118.5(3) . . . . ?
N7 C13 N9 C11 -84.2(5) . . . . ?
N7 C13 N9 C15 113.6(4) . . . . ?
N8 C12 N7 C10 162.4(4) . . . . ?
N8 C12 N7 C13 9.1(5) . . . . ?
N8 C14 N10 C15 -116.0(4) . . . . ?
N8 C14 N10 C17 82.9(5) . . . . ?
N8 C16 N11 C18 114.5(5) . . . . ?
N8 C16 N11 C19 -85.6(6) . . . . ?
N9 C11 N6 C8 -84.7(5) . . . . ?
N9 C11 N6 C9 120.8(4) . . . . ?
N9 C13 C14 N8 120.4(4) . . . . ?
N9 C13 C14 N10 0.5(4) . . . . ?
N9 C13 N7 C10 89.1(5) . . . . ?
N9 C13 N7 C12 -118.0(4) . . . . ?
N9 C15 N10 C14 5.7(5) . . . . ?
N9 C15 N10 C17 166.9(4) . . . . ?
N10 C14 N8 C12 115.1(4) . . . . ?
N10 C14 N8 C16 -83.0(5) . . . . ?
N10 C15 N9 C11 -167.6(3) . . . . ?
N10 C15 N9 C13 -5.3(5) . . . . ?
N10 C17 N13 C19 84.1(5) . . . . ?
N10 C17 N13 C21 -107.8(5) . . . . ?
N11 C16 N8 C12 -113.6(5) . . . . ?
N11 C16 N8 C14 86.5(5) . . . . ?
N11 C18 N12 C20 -2.5(5) . . . . ?
N11 C18 N12 C22 -174.8(4) . . . . ?
N11 C19 C20 N12 4.0(4) . . . . ?
N11 C19 C20 N14 -115.2(4) . . . . ?
N11 C19 N13 C17 -80.7(5) . . . . ?
N11 C19 N13 C21 110.2(4) . . . . ?
N12 C18 N11 C16 167.3(4) . . . . ?
N12 C18 N11 C19 5.5(5) . . . . ?
N12 C20 N14 C1 84.2(5) . . . 3_566 ?
N12 C20 N14 C21 -118.1(4) . . . . ?
N12 C22 N15 C2 -88.3(6) . . . 3_566 ?
N12 C22 N15 C23 107.5(5) . . . . ?
N13 C17 N10 C14 -84.1(5) . . . . ?
N13 C17 N10 C15 116.5(5) . . . . ?
N13 C19 C20 N12 124.5(3) . . . . ?
N13 C19 C20 N14 5.3(4) . . . . ?
N13 C19 N11 C16 80.8(5) . . . . ?
N13 C19 N11 C18 -117.8(4) . . . . ?
N13 C21 N14 C1 164.6(3) . . . 3_566 ?
N13 C21 N14 C20 6.7(4) . . . . ?
N14 C1 N1 C2 -84.2(5) 3_566 . . . ?
N14 C1 N1 C3 114.2(5) 3_566 . . . ?
N14 C20 N12 C18 110.0(4) . . . . ?
N14 C20 N12 C22 -77.8(5) . . . . ?
N14 C21 N13 C17 -172.0(3) . . . . ?
N14 C21 N13 C19 -2.8(4) . . . . ?
N15 C2 N1 C1 78.8(5) 3_566 . . . ?
N15 C2 N1 C3 -117.9(4) 3_566 . . . ?
N15 C22 N12 C18 -106.6(5) . . . . ?
N15 C22 N12 C20 81.9(6) . . . . ?
N15 C23 N16 C5 -163.3(4) . . . 3_566 ?
N15 C23 N16 C24 -5.3(5) . . . . ?
N16 C5 N5 C7 82.3(5) 3_566 . . . ?
N16 C5 N5 C9 -125.0(4) 3_566 . . . ?
N16 C23 N15 C2 3.4(5) . . . 3_566 ?
N16 C23 N15 C22 169.0(4) . . . . ?
N17 C26 N18 C28 -7.5(5) . . . . ?
N17 C26 N18 C30 -161.9(4) . . . . ?
N17 C27 C28 N18 -0.5(4) . . . . ?
N17 C27 C28 N20 -119.5(4) . . . . ?
N17 C27 N19 C29 118.2(4) . . . . ?
N17 C27 N19 C48 -84.7(5) . . . 3_667 ?
N18 C26 N17 C25 163.5(4) . . . . ?
N18 C26 N17 C27 7.2(5) . . . . ?
N18 C28 N20 C29 -118.3(5) . . . . ?
N18 C28 N20 C31 89.5(5) . . . . ?
N18 C30 N21 C32 120.6(5) . . . . ?
N18 C30 N21 C33 -81.7(6) . . . . ?
N19 C27 C28 N18 119.1(4) . . . . ?
N19 C27 C28 N20 0.1(4) . . . . ?
N19 C27 N17 C25 88.3(5) . . . . ?
N19 C27 N17 C26 -115.5(4) . . . . ?
N19 C29 N20 C28 10.0(5) . . . . ?
N19 C29 N20 C31 162.0(4) . . . . ?
N19 C48 N30 C44 -123.3(5) 3_667 . . . ?
N19 C48 N30 C46 84.9(6) 3_667 . . . ?
N20 C28 N18 C26 117.6(4) . . . . ?
N20 C28 N18 C30 -88.1(5) . . . . ?
N20 C29 N19 C27 -10.0(5) . . . . ?
N20 C29 N19 C48 -167.2(4) . . . 3_667 ?
N20 C31 N23 C33 81.9(7) . . . . ?
N20 C31 N23 C35 -116.3(6) . . . . ?
N21 C30 N18 C26 -125.8(4) . . . . ?
N21 C30 N18 C28 82.4(5) . . . . ?
N21 C32 N22 C34 -5.1(6) . . . . ?
N21 C32 N22 C36 -170.5(4) . . . . ?
N21 C33 C34 N22 1.1(5) . . . . ?
N21 C33 C34 N24 -119.1(4) . . . . ?
N21 C33 N23 C31 -84.8(6) . . . . ?
N21 C33 N23 C35 111.8(5) . . . . ?
N22 C32 N21 C30 165.5(4) . . . . ?
N22 C32 N21 C33 5.9(6) . . . . ?
N22 C34 N24 C35 -116.1(5) . . . . ?
N22 C34 N24 C37 77.9(6) . . . . ?
N22 C36 N25 C38 110.2(6) . . . . ?
N22 C36 N25 C39 -83.4(7) . . . . ?
N23 C31 N20 C28 -84.6(6) . . . . ?
N23 C31 N20 C29 125.8(5) . . . . ?
N23 C33 C34 N22 121.4(4) . . . . ?
N23 C33 C34 N24 1.2(5) . . . . ?
N23 C33 N21 C30 85.4(5) . . . . ?
N23 C33 N21 C32 -115.3(5) . . . . ?
N23 C35 N24 C34 4.2(6) . . . . ?
N23 C35 N24 C37 171.0(5) . . . . ?
N24 C34 N22 C32 114.4(5) . . . . ?
N24 C34 N22 C36 -80.9(6) . . . . ?
N24 C35 N23 C31 -166.7(5) . . . . ?
N24 C35 N23 C33 -3.3(6) . . . . ?
N24 C37 N27 C0AA -112.9(6) . . . . ?
N24 C37 N27 C39 86.3(7) . . . . ?
N25 C36 N22 C32 -109.7(6) . . . . ?
N25 C36 N22 C34 86.7(7) . . . . ?
N25 C38 N26 C40 -3.6(6) . . . . ?
N25 C38 N26 C42 -170.5(5) . . . . ?
N25 C39 C40 N26 0.4(5) . . . . ?
N25 C39 C40 N28 -121.5(4) . . . . ?
N25 C39 N27 C0AA 114.7(5) . . . . ?
N25 C39 N27 C37 -83.1(6) . . . . ?
N26 C38 N25 C36 171.5(4) . . . . ?
N26 C38 N25 C39 3.9(6) . . . . ?
N26 C40 N28 C0AA -113.4(5) . . . . ?
N26 C40 N28 C43 82.0(6) . . . . ?
N26 C42 N29 C44 117.8(6) . . . . ?
N26 C42 N29 C45 -86.1(6) . . . . ?
N27 C0AA N28 C40 3.8(6) . . . . ?
N27 C0AA N28 C43 168.8(4) . . . . ?
N27 C37 N24 C34 -82.9(7) . . . . ?
N27 C37 N24 C35 112.0(6) . . . . ?
N27 C39 C40 N26 119.1(5) . . . . ?
N27 C39 C40 N28 -2.8(5) . . . . ?
N27 C39 N25 C36 79.7(6) . . . . ?
N27 C39 N25 C38 -112.9(5) . . . . ?
N28 C0AA N27 C37 -168.5(4) . . . . ?
N28 C0AA N27 C39 -5.8(6) . . . . ?
N28 C40 N26 C38 113.9(5) . . . . ?
N28 C40 N26 C42 -79.6(6) . . . . ?
N28 C43 N31 C45 82.8(6) . . . . ?
N28 C43 N31 C47 -118.4(5) . . . . ?
N29 C42 N26 C38 -112.8(6) . . . . ?
N29 C42 N26 C40 81.8(7) . . . . ?
N29 C44 N30 C46 -9.5(5) . . . . ?
N29 C44 N30 C48 -164.4(4) . . . . ?
N29 C45 C46 N30 -0.5(5) . . . . ?
N29 C45 C46 N32 -120.8(4) . . . . ?
N29 C45 N31 C43 -83.3(6) . . . . ?
N29 C45 N31 C47 116.0(5) . . . . ?
N30 C44 N29 C42 167.3(4) . . . . ?
N30 C44 N29 C45 9.3(6) . . . . ?
N30 C46 N32 C25 82.1(5) . . . 3_667 ?
N30 C46 N32 C47 -114.1(5) . . . . ?
N31 C43 N28 C0AA 113.1(6) . . . . ?
N31 C43 N28 C40 -83.3(6) . . . . ?
N31 C45 C46 N30 118.3(4) . . . . ?
N31 C45 C46 N32 -2.0(5) . . . . ?
N31 C45 N29 C42 85.4(6) . . . . ?
N31 C45 N29 C44 -116.6(5) . . . . ?
N31 C47 N32 C25 167.7(4) . . . 3_667 ?
N31 C47 N32 C46 3.9(5) . . . . ?
N32 C25 N17 C26 121.4(5) 3_667 . . . ?
N32 C25 N17 C27 -84.8(5) 3_667 . . . ?
N32 C46 N30 C44 119.0(5) . . . . ?
N32 C46 N30 C48 -86.8(5) . . . . ?
N32 C47 N31 C43 -166.2(4) . . . . ?
N32 C47 N31 C45 -5.3(5) . . . . ?
N33 C56 C57 C58 -4.9(16) . . . . ?
O1 C3 N1 C1 -9.4(7) . . . . ?
O1 C3 N1 C2 -172.6(4) . . . . ?
O1 C3 N2 C4 8.6(7) . . . . ?
O1 C3 N2 C24 177.1(4) . . . 3_566 ?
O2 C6 N3 C4 -17.4(7) . . . . ?
O2 C6 N3 C7 -171.7(4) . . . . ?
O2 C6 N4 C8 170.9(4) . . . . ?
O2 C6 N4 C10 13.0(7) . . . . ?
O3 C9 N5 C5 17.6(6) . . . . ?
O3 C9 N5 C7 172.6(4) . . . . ?
O3 C9 N6 C8 -174.4(4) . . . . ?
O3 C9 N6 C11 -17.6(6) . . . . ?
O4 C12 N7 C10 -16.5(7) . . . . ?
O4 C12 N7 C13 -169.9(5) . . . . ?
O4 C12 N8 C14 170.9(5) . . . . ?
O4 C12 N8 C16 9.5(7) . . . . ?
O5 C15 N9 C11 11.5(6) . . . . ?
O5 C15 N9 C13 173.9(4) . . . . ?
O5 C15 N10 C14 -173.5(4) . . . . ?
O5 C15 N10 C17 -12.2(6) . . . . ?
O6 C18 N11 C16 -13.2(7) . . . . ?
O6 C18 N11 C19 -174.9(4) . . . . ?
O6 C18 N12 C20 177.9(4) . . . . ?
O6 C18 N12 C22 5.6(7) . . . . ?
O7 C21 N13 C17 7.0(6) . . . . ?
O7 C21 N13 C19 176.1(4) . . . . ?
O7 C21 N14 C1 -14.4(6) . . . 3_566 ?
O7 C21 N14 C20 -172.3(4) . . . . ?
O8 C23 N15 C2 -174.0(4) . . . 3_566 ?
O8 C23 N15 C22 -8.4(7) . . . . ?
O8 C23 N16 C5 14.0(7) . . . 3_566 ?
O8 C23 N16 C24 172.0(4) . . . . ?
O9 C26 N17 C25 -17.5(6) . . . . ?
O9 C26 N17 C27 -173.8(4) . . . . ?
O9 C26 N18 C28 173.5(4) . . . . ?
O9 C26 N18 C30 19.1(7) . . . . ?
O10 C29 N19 C27 171.2(5) . . . . ?
O10 C29 N19 C48 14.0(8) . . . 3_667 ?
O10 C29 N20 C28 -171.2(5) . . . . ?
O10 C29 N20 C31 -19.2(8) . . . . ?
O11 C32 N21 C30 -16.0(8) . . . . ?
O11 C32 N21 C33 -175.5(5) . . . . ?
O11 C32 N22 C34 176.4(5) . . . . ?
O11 C32 N22 C36 10.9(8) . . . . ?
O12 C35 N23 C31 13.8(9) . . . . ?
O12 C35 N23 C33 177.2(5) . . . . ?
O12 C35 N24 C34 -176.3(6) . . . . ?
O12 C35 N24 C37 -9.5(9) . . . . ?
O13 C38 N25 C36 -8.0(8) . . . . ?
O13 C38 N25 C39 -175.5(5) . . . . ?
O13 C38 N26 C40 175.9(5) . . . . ?
O13 C38 N26 C42 9.0(8) . . . . ?
O14 C0AA N27 C37 12.1(8) . . . . ?
O14 C0AA N27 C39 174.8(5) . . . . ?
O14 C0AA N28 C40 -176.8(5) . . . . ?
O14 C0AA N28 C43 -11.8(8) . . . . ?
O15 C44 N29 C42 -14.4(8) . . . . ?
O15 C44 N29 C45 -172.3(5) . . . . ?
O15 C44 N30 C46 172.1(5) . . . . ?
O15 C44 N30 C48 17.1(8) . . . . ?
O16 C47 N31 C43 12.6(7) . . . . ?
O16 C47 N31 C45 173.5(4) . . . . ?
O16 C47 N32 C25 -11.2(7) . . . 3_667 ?
O16 C47 N32 C46 -175.0(4) . . . . ?
C1A C1B C1E C1G 0.4 . . . . ?
C1A C1C C1F C1G -4.9 . . . . ?
C1A C1D N1A C1H 83.0 . . . . ?
C1A C1D N1A C1I -88.6 . . . . ?
C1B C1A C1C C1F 2.0 . . . . ?
C1B C1A C1D N1A -178.9 . . . . ?
C1B C1E C1G C1F -3.4 . . . . ?
C1C C1A C1B C1E 0.2 . . . . ?
C1C C1A C1D N1A 3.6 . . . . ?
C1C C1F C1G C1E 5.6 . . . . ?
C1D C1A C1B C1E -177.2 . . . . ?
C1D C1A C1C C1F 179.5 . . . . ?
C1D N1A C1H C1J -168.9 . . . . ?
C1D N1A C1I C1K 170.7 . . . . ?
N1A C1H C1J C1L -1.7 . . . . ?
N1A C1I C1K C1L -3.4 . . . . ?
C1H N1A C1I C1K -0.4 . . . . ?
C1H C1J C1L C1K -2.1 . . . . ?
C1I N1A C1H C1J 3.0 . . . . ?
C1I C1K C1L C1J 4.7 . . . . ?

loop_
_smtbx_masks_void_nr
_smtbx_masks_void_average_x
_smtbx_masks_void_average_y
_smtbx_masks_void_average_z
_smtbx_masks_void_volume
_smtbx_masks_void_count_electrons
_smtbx_masks_void_content
1 -0.511 -0.674 -0.848 5805.8 1303.2 ?
